data_7716759
loop_
_publ_author_name
'Dong, Wen-Shuai'
'Mei, Hao-Zheng'
'Yu, Qi-Yao'
'Xu, Mei-Qi'
'Li, Zong-You'
'Zhang, Jian-Guo'

_publ_section_title
;
 Structure and performance regulation of energetic complexes through
 multifunctional molecular self-assembly.
;
_journal_issue 33
_journal_name_full 'Dalton transactions (Cambridge, England : 2003)'
_journal_page_first 13925
_journal_page_last 13932
_journal_paper_doi 10.1039/d4dt00830h
_journal_volume 53
_journal_year 2024
_chemical_formula_moiety '7(C3 H18 Mn N12 O3), C3 H17 Mn N12 O3, 6(C2 N4 O8), 5[H2O]'
_chemical_formula_sum 'C36 H153 Mn8 N120 O77'
_chemical_formula_weight 3938.87
_space_group_crystal_system trigonal
_space_group_IT_number 146
_space_group_name_Hall 'R 3'
_space_group_name_H-M_alt 'R 3 :H'
_atom_sites_solution_hydrogens mixed
_audit_creation_date 2024-07-18
_audit_creation_method
;
Olex2 1.3
(compiled 2020.02.04 svn.rd84adfe8 for OlexSys, GUI svn.r6032)
;
_audit_update_record
;
2024-07-19 deposited with the CCDC.	2024-07-23 downloaded from the CCDC.
;
_cell_angle_alpha 90
_cell_angle_beta 90
_cell_angle_gamma 120
_cell_formula_units_Z 9
_cell_length_a 36.583(3)
_cell_length_b 36.583(3)
_cell_length_c 28.975(3)
_cell_measurement_reflns_used 3448
_cell_measurement_temperature 293(2)
_cell_measurement_theta_max 28.458
_cell_measurement_theta_min 3.067
_cell_volume 33582(5)
_computing_molecular_graphics 'Olex2 1.3 (Dolomanov et al., 2009)'
_computing_publication_material 'Olex2 1.3 (Dolomanov et al., 2009)'
_computing_structure_refinement 'SHELXL 2018/3 (Sheldrick, 2015)'
_diffrn_ambient_temperature 293(2)
_diffrn_measured_fraction_theta_full 0.999
_diffrn_measured_fraction_theta_max 0.999
_diffrn_measurement_device_type 'CCD area detector'
_diffrn_measurement_method 'phi and omega scans'
_diffrn_radiation_type MoK\a
_diffrn_radiation_wavelength 0.71073
_diffrn_reflns_av_R_equivalents 0.1132
_diffrn_reflns_av_unetI/netI 0.2081
_diffrn_reflns_Laue_measured_fraction_full 0.999
_diffrn_reflns_Laue_measured_fraction_max 0.999
_diffrn_reflns_limit_h_max 43
_diffrn_reflns_limit_h_min -43
_diffrn_reflns_limit_k_max 28
_diffrn_reflns_limit_k_min -43
_diffrn_reflns_limit_l_max 34
_diffrn_reflns_limit_l_min -34
_diffrn_reflns_number 54652
_diffrn_reflns_point_group_measured_fraction_full 0.991
_diffrn_reflns_point_group_measured_fraction_max 0.991
_diffrn_reflns_theta_full 25.016
_diffrn_reflns_theta_max 25.016
_diffrn_reflns_theta_min 1.840
_exptl_absorpt_coefficient_mu 0.787
_exptl_absorpt_correction_T_max 0.9470
_exptl_absorpt_correction_T_min 0.7703
_exptl_absorpt_correction_type multi-scan
_exptl_absorpt_process_details sadabs
_exptl_crystal_colour yellow
_exptl_crystal_density_diffrn 1.713
_exptl_crystal_description neddle
_exptl_crystal_F_000 17775
_exptl_crystal_size_max 0.35
_exptl_crystal_size_mid 0.1
_exptl_crystal_size_min 0.07
_refine_diff_density_max 0.836
_refine_diff_density_min -0.483
_refine_diff_density_rms 0.098
_refine_ls_abs_structure_details
;
 Flack x determined using 2492 quotients [(I+)-(I-)]/[(I+)+(I-)]
 (Parsons, Flack and Wagner, Acta Cryst. B69 (2013) 249-259).
;
_refine_ls_abs_structure_Flack 0.00(3)
_refine_ls_extinction_method none
_refine_ls_goodness_of_fit_ref 0.886
_refine_ls_hydrogen_treatment constr
_refine_ls_matrix_type full
_refine_ls_number_parameters 1808
_refine_ls_number_reflns 26173
_refine_ls_number_restraints 7518
_refine_ls_restrained_S_all 0.825
_refine_ls_R_factor_all 0.2089
_refine_ls_R_factor_gt 0.1007
_refine_ls_shift/su_max 0.003
_refine_ls_shift/su_mean 0.000
_refine_ls_structure_factor_coef Fsqd
_refine_ls_weighting_details 'w=1/[\s^2^(Fo^2^)+(0.1093P)^2^] where P=(Fo^2^+2Fc^2^)/3'
_refine_ls_weighting_scheme calc
_refine_ls_wR_factor_gt 0.2252
_refine_ls_wR_factor_ref 0.2720
_reflns_Friedel_coverage 0.985
_reflns_Friedel_fraction_full 0.984
_reflns_Friedel_fraction_max 0.984
_reflns_number_gt 9075
_reflns_number_total 26173
_reflns_threshold_expression 'I > 2\s(I)'
_cod_data_source_file d4dt00830h2.cif
_cod_data_source_block 200827h_sq
_cod_depositor_comments 'Adding full bibliography for 7716752--7716760.cif.'
_cod_original_cell_volume 33582(7)
_cod_original_sg_symbol_H-M 'R 3'
_cod_database_code 7716759
_shelx_shelxl_version_number 2018/3
_shelx_space_group_comment
;
The symmetry employed for this shelxl refinement is uniquely defined
by the following loop, which should always be used as a source of
symmetry information in preference to the above space-group names.
They are only intended as comments.
;
_shelx_estimated_absorpt_t_max 0.947
_shelx_estimated_absorpt_t_min 0.770
_olex2_refinement_description
;
1. Fixed Uiso
 At 1.2 times of:
  All N(H) groups, {H6A,H6B} of N6, {H10A,H10B} of N10, {H2A,H2B} of N2,
  {H14A,H14B} of N14, {H26A,H26B} of N26, {H42A,H42B} of N42, {H18A,H18B} of
  N18, {H30A,H30B} of N30, {H40A,H40B} of N40, {H38A,H38B} of N38, {H34A,H34B}
  of N34, {H22A,H22B} of N22, {H46A,H46B} of N46, {H54A,H54B} of N54, {H50A,
  H50B} of N50, {H62A,H62B} of N62, {H58A,H58B} of N58, {H66A,H66B} of N66,
  {H70A,H70B} of N70, {H74A,H74B} of N74, {H82A,H82B} of N82, {H94A,H94B} of
  N94, {H86A,H86B} of N86, {H78A,H78B} of N78, {H84A,H84B} of N84, {H90A,H90B}
  of N90, All N(H,H,H) groups
 At 1.5 times of:
  {H8A,H8B} of N8, {H4A,H4B} of N4, {H16A,H16B} of N16, {H12A,H12B} of N12,
  {H20A,H20B} of N20, {H24A,H24B} of N24, {H32A,H32B} of N32, {H36A,H36B} of
  N36, {H56A,H56B} of N56, {H64A,H64B} of N64, {H68A,H68B} of N68, {H52A,H52B}
  of N52, {H48A,H48B} of N48, {H60A,H60B} of N60, {H44A,H44B} of N44, {H72A,
  H72B} of N72, {H88A,H88B} of N88, {H92A,H92B} of N92, {H96A,H96B} of N96,
  {H76A,H76B} of N76, {H80A,H80B} of N80
2. Restrained distances
 C11-O11
 1.32 with sigma of 0.01
 C11-N41 = C11-N43 = C12-N47 = C24-N95 = C7-N27 = C18-N71
 1.42 with sigma of 0.01
 N41-N42 = N43-N44 = N47-N48 = N95-N96 = N27-N28
 1.37 with sigma of 0.01
 C11-N44 = C12-N48 = C24-N96 = C7-N28
 2.43 with sigma of 0.002
 H59-H81
 2.3 with sigma of 0.02
3. Rigid bond restraints
 N27, N28
 with sigma for 1-2 distances of 0.002 and sigma for 1-3 distances of 0.001
 O11, C11, N71, C18, N95, C24, N99, C26, O48, N108, N19, N20, N43, N44
 with sigma for 1-2 distances of 0.002 and sigma for 1-3 distances of 0.001
 O45, N107
 with sigma for 1-2 distances of 0.002 and sigma for 1-3 distances of 0.001
4. Uiso/Uaniso restraints and constraints
All non-hydrogen atoms have similar U: within 3.8A with sigma of 0.02 and sigma
for terminal atoms of 0.04 within 3.8A
5. Others
 Fixed Sof: H28B(0.5) H28C(0.5)
6.a Riding coordinates:
 N4(H4A,H4B), N8(H8A,H8B), N12(H12A,H12B), N16(H16A,H16B), N20(H20A,H20B),
 N24(H24A,H24B), N28(H28A,H28B,H28C), N32(H32A,H32B), N36(H36A,H36B), N40(H40A,
 H40B), N44(H44A,H44B), N48(H48A,H48B), N52(H52A,H52B), N56(H56A,H56B),
 N60(H60A,H60B), N64(H64A,H64B), N68(H68A,H68B), N72(H72A,H72B), N76(H76A,H76B),
  N80(H80A,H80B), N88(H88A,H88B), N92(H92A,H92B), N96(H96A,H96B)
6.b :
 O1(O2,O3,O4,O5,O6,O7,O8,O9,O10,O11,O12,O13,O14,O15,O16,O17,O18,O19,O20,O21,
 O22,O23,O24,O25,O26,O27,O28,O29,O30,O31,O32,O33,O34,O35,O36,O37,O38,O39,O40,
 O41,O42,O43,O44,O45,O46,O47,O48,O49,O50,O51,O52,O53,O54,O55,O56,O57,O58,O59,
 O60,O61,O62,O63,O64,O65,O66,O67,O68,O69,O70,O71,O72,C1,C2,C3,C4,C5,C6,C7,C8,C9,
 C10,C11,C12,C13,C14,C15,C16,C17,C18,C19,C20,C21,C22,C23,C24,C25,C26,C27,C28,
 C29,C30,C31,C32,C33,C34,C35,C36)
6.c Secondary CH2 refined with riding coordinates:
 N2(H2A,H2B), N6(H6A,H6B), N10(H10A,H10B), N14(H14A,H14B), N18(H18A,H18B),
 N22(H22A,H22B), N26(H26A,H26B), N30(H30A,H30B), N34(H34A,H34B), N38(H38A,H38B),
  N42(H42A,H42B), N46(H46A,H46B), N50(H50A,H50B), N54(H54A,H54B), N58(H58A,
 H58B), N62(H62A,H62B), N66(H66A,H66B), N70(H70A,H70B), N74(H74A,H74B),
 N78(H78A,H78B), N82(H82A,H82B), N86(H86A,H86B), N90(H90A,H90B), N94(H94A,H94B)
6.d Aromatic/amide H refined with riding coordinates:
 N1(H1), N3(H3), N5(H5), N7(H7), N9(H9), N11(H11), N13(H13), N15(H15),
 N17(H17), N19(H19), N21(H21), N23(H23), N25(H25), N27(H27), N29(H29), N31(H31),
  N33(H33), N35(H35), N37(H37), N39(H39), N41(H41), N43(H43), N45(H45),
 N47(H47), N49(H49), N51(H51), N53(H53), N55(H55), N59(H59), N61(H61), N63(H63),
  N65(H65), N67(H67), N69(H69), N71(H71), N73(H73), N75(H75), N77(H77),
 N79(H79), N81(H81), N83(H83), N85(H85), N87(H87), N89(H89), N91(H91), N93(H93),
  N95(H95)
6.e X=CH2 refined with riding coordinates:
 N84(H84A,H84B)
;
_platon_squeeze_special_details
;
A solvent mask was calculated and 474 electrons were
found in a volume of 2740\%A^3 in 10 voids per unit cell.
This is consistent with the presence of 
5[H2O] per Asymmetric Unit 
which account for 450 electrons 
per unit cell.
;
_platon_squeeze_void_probe_radius 1.20
_olex2_submission_special_instructions 'No special instructions were received'

loop_
_space_group_symop_operation_xyz
'x, y, z'
'-y, x-y, z'
'-x+y, -x, z'
'x+2/3, y+1/3, z+1/3'
'-y+2/3, x-y+1/3, z+1/3'
'-x+y+2/3, -x+1/3, z+1/3'
'x+1/3, y+2/3, z+2/3'
'-y+1/3, x-y+2/3, z+2/3'
'-x+y+1/3, -x+2/3, z+2/3'

loop_
_atom_site_label
_atom_site_type_symbol
_atom_site_fract_x
_atom_site_fract_y
_atom_site_fract_z
_atom_site_U_iso_or_equiv
_atom_site_adp_type
_atom_site_occupancy
_atom_site_site_symmetry_order
_atom_site_calc_flag
_atom_site_refinement_flags_posn
_atom_site_refinement_flags_adp
_atom_site_refinement_flags_occupancy
_atom_site_disorder_assembly
_atom_site_disorder_group
Mn1 Mn 0.31646(8) 0.31923(9) 0.54052(10) 0.0365(7) Uani 1 1 d . U . . .
Mn2 Mn 0.32216(9) 0.33635(10) 0.37228(11) 0.0418(7) Uani 1 1 d . U . . .
Mn3 Mn 0.49219(10) 0.65274(9) 0.53879(12) 0.0489(8) Uani 1 1 d . U . . .
Mn4 Mn 0.65159(9) 0.49530(10) 0.70779(12) 0.0534(9) Uani 1 1 d . U . . .
Mn5 Mn 0.49790(11) 0.65314(10) 0.37228(12) 0.0623(10) Uani 1 1 d . U . . .
Mn6 Mn 0.65420(10) 0.49080(10) 0.53907(12) 0.0609(10) Uani 1 1 d . U . . .
Mn7 Mn 0.50582(11) 0.67025(11) 0.20685(12) 0.0631(10) Uani 1 1 d . U . . .
Mn8 Mn 0.66987(10) 0.49488(11) 0.37382(12) 0.0608(10) Uani 1 1 d . U . . .
N1 N 0.2334(5) 0.3152(5) 0.5578(6) 0.059(4) Uani 1 1 d . U . . .
H1 H 0.211705 0.315164 0.569359 0.070 Uiso 1 1 calc R U . . .
N2 N 0.2693(4) 0.3268(5) 0.5839(5) 0.055(4) Uani 1 1 d . U . . .
H2A H 0.262726 0.310620 0.608926 0.066 Uiso 1 1 calc R U . . .
H2B H 0.280449 0.353542 0.592956 0.066 Uiso 1 1 calc R U . . .
N3 N 0.1971(5) 0.2878(5) 0.4805(7) 0.072(4) Uani 1 1 d . U . . .
H3 H 0.196226 0.278201 0.453215 0.086 Uiso 1 1 calc R U . . .
N4 N 0.1690(6) 0.2914(7) 0.5010(8) 0.112(7) Uani 1 1 d . U . . .
H4A H 0.149055 0.266333 0.511169 0.168 Uiso 1 1 d R U . . .
H4B H 0.157735 0.301483 0.480959 0.168 Uiso 1 1 d R U . . .
N5 N 0.3957(4) 0.4003(5) 0.5585(5) 0.048(4) Uani 1 1 d . U . . .
H5 H 0.415413 0.421652 0.572850 0.057 Uiso 1 1 calc R U . . .
N6 N 0.3795(4) 0.3625(5) 0.5773(5) 0.045(3) Uani 1 1 d . U . . .
H6A H 0.375202 0.363763 0.607311 0.054 Uiso 1 1 calc R U . . .
H6B H 0.397082 0.352500 0.573729 0.054 Uiso 1 1 calc R U . . .
N7 N 0.3984(5) 0.4466(5) 0.5009(6) 0.058(4) Uani 1 1 d . U . . .
H7 H 0.385121 0.450755 0.478889 0.070 Uiso 1 1 calc R U . . .
N8 N 0.4375(6) 0.4823(6) 0.5191(7) 0.097(6) Uani 1 1 d . U . . .
H8A H 0.432295 0.490079 0.546316 0.145 Uiso 1 1 d R U . . .
H8B H 0.446635 0.503739 0.499366 0.145 Uiso 1 1 d R U . . .
N9 N 0.3341(5) 0.2458(5) 0.5451(5) 0.055(4) Uani 1 1 d . U . . .
H9 H 0.340398 0.226981 0.553232 0.066 Uiso 1 1 calc R U . . .
N10 N 0.3119(5) 0.2608(5) 0.5747(5) 0.060(4) Uani 1 1 d . U . . .
H10A H 0.323662 0.267335 0.602584 0.072 Uiso 1 1 calc R U . . .
H10B H 0.284956 0.240881 0.577810 0.072 Uiso 1 1 calc R U . . .
N11 N 0.3678(5) 0.2503(5) 0.4766(6) 0.067(4) Uani 1 1 d . U . . .
H11 H 0.380699 0.263395 0.451783 0.080 Uiso 1 1 calc R U . . .
N12 N 0.3697(6) 0.2163(5) 0.4909(6) 0.074(5) Uani 1 1 d . U . . .
H12A H 0.395790 0.224315 0.500506 0.110 Uiso 1 1 d R U . . .
H12B H 0.362940 0.198005 0.467796 0.110 Uiso 1 1 d R U . . .
N13 N 0.3256(4) 0.4169(5) 0.4036(5) 0.050(3) Uani 1 1 d . U . . .
H13 H 0.325785 0.436872 0.419485 0.060 Uiso 1 1 calc R U . . .
N14 N 0.3029(5) 0.3732(5) 0.4202(5) 0.049(3) Uani 1 1 d . U . . .
H14A H 0.275130 0.362896 0.419003 0.059 Uiso 1 1 calc R U . . .
H14B H 0.310073 0.371676 0.449215 0.059 Uiso 1 1 calc R U . . .
N15 N 0.3639(5) 0.4652(5) 0.3498(6) 0.066(4) Uani 1 1 d . U . . .
H15 H 0.360318 0.482335 0.366924 0.079 Uiso 1 1 calc R U . . .
N16 N 0.3875(6) 0.4799(6) 0.3101(7) 0.090(5) Uani 1 1 d . U . . .
H16A H 0.411550 0.503133 0.317272 0.134 Uiso 1 1 d R U . . .
H16B H 0.373400 0.486293 0.289562 0.134 Uiso 1 1 d R U . . .
N17 N 0.3980(4) 0.3281(4) 0.3960(5) 0.047(3) Uani 1 1 d . U . . .
H17 H 0.415429 0.323053 0.410625 0.056 Uiso 1 1 calc R U . . .
N18 N 0.3750(4) 0.3466(5) 0.4172(5) 0.051(3) Uani 1 1 d . U . . .
H18A H 0.392225 0.374114 0.421477 0.062 Uiso 1 1 calc R U . . .
H18B H 0.365165 0.334737 0.444658 0.062 Uiso 1 1 calc R U . . .
N19 N 0.4126(4) 0.3035(4) 0.3311(5) 0.049(4) Uani 1 1 d . U . . .
H19 H 0.410430 0.297402 0.302218 0.058 Uiso 1 1 calc R U . . .
N20 N 0.4398(5) 0.2977(5) 0.3595(6) 0.059(4) Uani 1 1 d . U . . .
H20A H 0.465149 0.309896 0.346378 0.088 Uiso 1 1 d R U . . .
H20B H 0.430189 0.270166 0.362708 0.088 Uiso 1 1 d R U . . .
N21 N 0.2381(5) 0.2559(5) 0.3766(5) 0.054(4) Uani 1 1 d . U . . .
H21 H 0.214847 0.234241 0.385194 0.065 Uiso 1 1 calc R U . . .
N22 N 0.2720(4) 0.2724(4) 0.4030(5) 0.044(3) Uani 1 1 d . U . . .
H22A H 0.282280 0.254933 0.404553 0.053 Uiso 1 1 calc R U . . .
H22B H 0.265298 0.276200 0.431427 0.053 Uiso 1 1 calc R U . . .
N23 N 0.2071(4) 0.2546(4) 0.3061(5) 0.054(4) Uani 1 1 d . U . . .
H23 H 0.207821 0.266987 0.280621 0.065 Uiso 1 1 calc R U . . .
N24 N 0.1721(5) 0.2165(5) 0.3155(6) 0.075(5) Uani 1 1 d . U . . .
H24A H 0.153484 0.209111 0.292637 0.113 Uiso 1 1 d R U . . .
H24B H 0.160574 0.218661 0.341607 0.113 Uiso 1 1 d R U . . .
N25 N 0.4093(6) 0.6530(5) 0.5502(7) 0.082(5) Uani 1 1 d . U . . .
H25 H 0.387442 0.653574 0.560085 0.098 Uiso 1 1 calc R U . . .
N26 N 0.4493(6) 0.6689(5) 0.5737(6) 0.072(4) Uani 1 1 d . U . . .
H26A H 0.444572 0.658506 0.602228 0.087 Uiso 1 1 calc R U . . .
H26B H 0.461597 0.696894 0.575892 0.087 Uiso 1 1 calc R U . . .
N27 N 0.3768(4) 0.6229(6) 0.4838(6) 0.105(6) Uani 1 1 d D U . . .
H27 H 0.377843 0.614888 0.456124 0.126 Uiso 1 1 calc R U . . .
N28 N 0.34042(19) 0.6203(3) 0.4984(9) 0.149(8) Uani 1 1 d D U . . .
H28A H 0.318992 0.610060 0.480150 0.179 Uiso 1 1 d R U . . .
H28B H 0.349582 0.648010 0.501560 0.179 Uiso 0.5 1 d R U P . .
H28C H 0.331072 0.608370 0.526240 0.179 Uiso 0.5 1 d R U P . .
N29 N 0.5704(5) 0.7343(5) 0.5615(6) 0.068(5) Uani 1 1 d . U . . .
H29 H 0.589108 0.756051 0.576175 0.082 Uiso 1 1 calc R U . . .
N30 N 0.5472(5) 0.6920(4) 0.5812(5) 0.056(4) Uani 1 1 d . U . . .
H30A H 0.539030 0.693314 0.609751 0.067 Uiso 1 1 calc R U . . .
H30B H 0.563779 0.680680 0.582408 0.067 Uiso 1 1 calc R U . . .
N31 N 0.5815(5) 0.7754(5) 0.5012(6) 0.067(5) Uani 1 1 d . U . . .
H31 H 0.579352 0.780456 0.472630 0.080 Uiso 1 1 calc R U . . .
N32 N 0.6081(5) 0.8088(5) 0.5298(6) 0.069(5) Uani 1 1 d . U . . .
H32A H 0.605557 0.831197 0.523438 0.104 Uiso 1 1 d R U . . .
H32B H 0.634677 0.815127 0.525068 0.104 Uiso 1 1 d R U . . .
N33 N 0.4908(5) 0.5742(5) 0.5670(6) 0.067(4) Uani 1 1 d . U . . .
H33 H 0.489476 0.553565 0.582513 0.081 Uiso 1 1 calc R U . . .
N34 N 0.4710(6) 0.5963(5) 0.5853(6) 0.078(5) Uani 1 1 d . U . . .
H34A H 0.479134 0.604417 0.614214 0.094 Uiso 1 1 calc R U . . .
H34B H 0.442986 0.580107 0.584676 0.094 Uiso 1 1 calc R U . . .
N35 N 0.5264(5) 0.5618(6) 0.5145(7) 0.080(5) Uani 1 1 d . U . . .
H35 H 0.522949 0.540284 0.530221 0.096 Uiso 1 1 calc R U . . .
N36 N 0.5491(6) 0.5723(6) 0.4745(7) 0.094(6) Uani 1 1 d . U . . .
H36A H 0.531480 0.564123 0.450537 0.141 Uiso 1 1 d R U . . .
H36B H 0.563781 0.558893 0.473817 0.141 Uiso 1 1 d R U . . .
N37 N 0.7305(4) 0.4930(5) 0.7275(6) 0.061(4) Uani 1 1 d . U . . .
H37 H 0.747780 0.488839 0.743763 0.074 Uiso 1 1 calc R U . . .
N38 N 0.7113(5) 0.5150(5) 0.7444(6) 0.066(4) Uani 1 1 d . U . . .
H38A H 0.728518 0.542643 0.740601 0.079 Uiso 1 1 calc R U . . .
H38B H 0.706288 0.510035 0.774473 0.079 Uiso 1 1 calc R U . . .
N39 N 0.7395(5) 0.4598(6) 0.6651(6) 0.069(4) Uani 1 1 d . U . . .
H39 H 0.731695 0.447138 0.638950 0.083 Uiso 1 1 calc R U . . .
N40 N 0.7727(6) 0.4620(6) 0.6904(6) 0.079(6) Uani 1 1 d . U . . .
H40A H 0.795467 0.473969 0.671857 0.095 Uiso 1 1 d R U . . .
H40B H 0.766507 0.435159 0.695197 0.095 Uiso 1 1 d R U . . .
N41 N 0.6546(5) 0.5729(6) 0.7322(5) 0.086(5) Uani 1 1 d D U . . .
H41 H 0.656268 0.593378 0.748342 0.104 Uiso 1 1 calc R U . . .
N42 N 0.6352(5) 0.5329(5) 0.7501(6) 0.080(5) Uani 1 1 d D U . . .
H42A H 0.607345 0.522128 0.750221 0.096 Uiso 1 1 calc R U . . .
H42B H 0.643744 0.533468 0.778941 0.096 Uiso 1 1 calc R U . . .
N43 N 0.6928(6) 0.6241(4) 0.6782(6) 0.103(5) Uani 1 1 d D U . . .
H43 H 0.697215 0.641583 0.700280 0.124 Uiso 1 1 calc R U . . .
N44 N 0.7064(9) 0.6395(6) 0.6347(7) 0.203(13) Uani 1 1 d D U . . .
H44A H 0.728505 0.636381 0.628446 0.305 Uiso 1 1 d R U . . .
H44B H 0.714085 0.666701 0.633156 0.305 Uiso 1 1 d R U . . .
N45 N 0.5715(6) 0.4161(6) 0.7277(6) 0.104(6) Uani 1 1 d . U . . .
H45 H 0.549092 0.397697 0.741779 0.125 Uiso 1 1 calc R U . . .
N46 N 0.6112(6) 0.4374(6) 0.7530(7) 0.098(6) Uani 1 1 d . U . . .
H46A H 0.622778 0.421130 0.755477 0.118 Uiso 1 1 calc R U . . .
H46B H 0.607625 0.445002 0.781082 0.118 Uiso 1 1 calc R U . . .
N47 N 0.5285(5) 0.3979(6) 0.6702(5) 0.106(6) Uani 1 1 d D U . . .
H47 H 0.509769 0.375349 0.683800 0.127 Uiso 1 1 calc R U . . .
N48 N 0.5190(5) 0.4090(7) 0.6298(5) 0.125(7) Uani 1 1 d D U . . .
H48A H 0.509753 0.427100 0.634263 0.188 Uiso 1 1 d R U . . .
H48B H 0.541203 0.420460 0.611093 0.188 Uiso 1 1 d R U . . .
N49 N 0.5770(6) 0.6486(5) 0.3902(7) 0.079(5) Uani 1 1 d . U . . .
H49 H 0.597783 0.647643 0.402950 0.095 Uiso 1 1 calc R U . . .
N50 N 0.5526(5) 0.6600(5) 0.4149(6) 0.076(5) Uani 1 1 d . U . . .
H50A H 0.568169 0.686667 0.424044 0.091 Uiso 1 1 calc R U . . .
H50B H 0.542756 0.643840 0.439930 0.091 Uiso 1 1 calc R U . . .
N51 N 0.5878(5) 0.6282(5) 0.3181(7) 0.074(4) Uani 1 1 d . U . . .
H51 H 0.581735 0.622471 0.289408 0.089 Uiso 1 1 calc R U . . .
N52 N 0.6226(6) 0.6267(6) 0.3397(8) 0.110(7) Uani 1 1 d . U . . .
H52A H 0.640903 0.629237 0.317896 0.165 Uiso 1 1 d R U . . .
H52B H 0.613073 0.602057 0.354086 0.165 Uiso 1 1 d R U . . .
N53 N 0.5025(5) 0.7358(4) 0.3921(5) 0.059(4) Uani 1 1 d . U . . .
H53 H 0.503678 0.757098 0.406135 0.071 Uiso 1 1 calc R U . . .
N54 N 0.4820(5) 0.6952(4) 0.4135(6) 0.061(4) Uani 1 1 d . U . . .
H54A H 0.454176 0.684734 0.413982 0.073 Uiso 1 1 calc R U . . .
H54B H 0.490957 0.697159 0.442472 0.073 Uiso 1 1 calc R U . . .
N55 N 0.5398(6) 0.7774(5) 0.3370(6) 0.074(4) Uani 1 1 d . U . . .
H55 H 0.552724 0.778802 0.311671 0.089 Uiso 1 1 calc R U . . .
N56 N 0.5452(6) 0.8163(5) 0.3543(7) 0.098(6) Uani 1 1 d . U . . .
H56A H 0.521122 0.816023 0.348516 0.146 Uiso 1 1 d R U . . .
H56B H 0.548882 0.816453 0.384656 0.146 Uiso 1 1 d R U . . .
N57 N 0.4079(6) 0.5784(6) 0.3802(7) 0.074(4) Uani 1 1 d . U . . .
N58 N 0.4473(5) 0.5932(5) 0.4091(6) 0.068(4) Uani 1 1 d . U . . .
H58A H 0.454953 0.573663 0.410122 0.081 Uiso 1 1 calc R U . . .
H58B H 0.443143 0.599122 0.437734 0.081 Uiso 1 1 calc R U . . .
N59 N 0.3778(6) 0.5827(5) 0.3099(7) 0.098(6) Uani 1 1 d . U . . .
H59 H 0.380590 0.598377 0.286439 0.117 Uiso 1 1 calc DR U . . .
N60 N 0.3419(6) 0.5480(6) 0.3190(8) 0.104(6) Uani 1 1 d . U . . .
H60A H 0.320712 0.548215 0.304155 0.156 Uiso 1 1 d R U . . .
H60B H 0.337562 0.547375 0.349305 0.156 Uiso 1 1 d R U . . .
N61 N 0.7307(5) 0.5747(5) 0.5637(5) 0.055(4) Uani 1 1 d . U . . .
H61 H 0.748447 0.596579 0.578954 0.067 Uiso 1 1 calc R U . . .
N62 N 0.7068(5) 0.5342(5) 0.5836(6) 0.069(4) Uani 1 1 d . U . . .
H62A H 0.696638 0.536605 0.610601 0.083 Uiso 1 1 calc R U . . .
H62B H 0.723583 0.523541 0.588789 0.083 Uiso 1 1 calc R U . . .
N63 N 0.7460(5) 0.6135(5) 0.4974(6) 0.059(4) Uani 1 1 d . U . . .
H63 H 0.743978 0.616244 0.468181 0.070 Uiso 1 1 calc R U . . .
N64 N 0.7717(5) 0.6461(5) 0.5244(7) 0.081(6) Uani 1 1 d . U . . .
H64A H 0.769470 0.668403 0.516645 0.122 Uiso 1 1 d R U . . .
H64B H 0.797980 0.651593 0.519165 0.122 Uiso 1 1 d R U . . .
N65 N 0.5713(5) 0.4860(5) 0.5464(5) 0.063(4) Uani 1 1 d . U . . .
H65 H 0.548376 0.484465 0.556305 0.076 Uiso 1 1 calc R U . . .
N66 N 0.6030(5) 0.5011(6) 0.5726(5) 0.067(4) Uani 1 1 d . U . . .
H66A H 0.595860 0.488288 0.599947 0.080 Uiso 1 1 calc R U . . .
H66B H 0.612849 0.528505 0.576898 0.080 Uiso 1 1 calc R U . . .
N67 N 0.5394(5) 0.4569(5) 0.4761(6) 0.070(4) Uani 1 1 d . U . . .
H67 H 0.543021 0.446525 0.450994 0.084 Uiso 1 1 calc R U . . .
N68 N 0.4993(5) 0.4549(6) 0.4815(6) 0.081(5) Uani 1 1 d . U . . .
H68A H 0.499759 0.461981 0.510956 0.122 Uiso 1 1 d R U . . .
H68B H 0.477679 0.429031 0.476797 0.122 Uiso 1 1 d R U . . .
N69 N 0.6605(5) 0.4155(7) 0.5656(7) 0.089(5) Uani 1 1 d . U . . .
H69 H 0.661945 0.397045 0.582713 0.107 Uiso 1 1 calc R U . . .
N70 N 0.6387(6) 0.4359(6) 0.5823(7) 0.079(4) Uani 1 1 d . U . . .
H70A H 0.646168 0.444051 0.611395 0.095 Uiso 1 1 calc R U . . .
H70B H 0.611002 0.418013 0.581633 0.095 Uiso 1 1 calc R U . . .
N71 N 0.6927(6) 0.3973(6) 0.5112(8) 0.112(6) Uani 1 1 d D U . . .
H71 H 0.689322 0.374673 0.524172 0.135 Uiso 1 1 calc R U . . .
N72 N 0.7097(8) 0.4104(8) 0.4787(9) 0.166(11) Uani 1 1 d . U . . .
H72A H 0.708707 0.434214 0.477529 0.249 Uiso 1 1 d R U . . .
H72B H 0.736517 0.416544 0.478859 0.249 Uiso 1 1 d R U . . .
N73 N 0.5839(6) 0.7496(5) 0.2372(6) 0.073(5) Uani 1 1 d . U . . .
H73 H 0.602528 0.769007 0.254695 0.088 Uiso 1 1 calc R U . . .
N74 N 0.5629(5) 0.7085(5) 0.2496(6) 0.064(4) Uani 1 1 d . U . . .
H74A H 0.555253 0.706514 0.279061 0.077 Uiso 1 1 calc R U . . .
H74B H 0.580083 0.697972 0.247018 0.077 Uiso 1 1 calc R U . . .
N75 N 0.5987(6) 0.8016(5) 0.1868(6) 0.069(5) Uani 1 1 d . U . . .
H75 H 0.617894 0.819334 0.205134 0.083 Uiso 1 1 calc R U . . .
N76 N 0.5902(7) 0.8146(6) 0.1460(8) 0.103(7) Uani 1 1 d . U . . .
H76A H 0.611886 0.820721 0.127434 0.155 Uiso 1 1 d R U . . .
H76B H 0.588566 0.837771 0.150934 0.155 Uiso 1 1 d R U . . .
N77 N 0.5135(5) 0.5922(5) 0.2108(5) 0.049(4) Uani 1 1 d . U . . .
H77 H 0.514317 0.570131 0.219320 0.059 Uiso 1 1 calc R U . . .
N78 N 0.4917(5) 0.6070(5) 0.2395(6) 0.060(4) Uani 1 1 d . U . . .
H78A H 0.501197 0.610775 0.268344 0.072 Uiso 1 1 calc R U . . .
H78B H 0.464051 0.588732 0.239559 0.072 Uiso 1 1 calc R U . . .
N79 N 0.5509(5) 0.5963(4) 0.1424(6) 0.066(4) Uani 1 1 d . U . . .
H79 H 0.563274 0.609932 0.117701 0.079 Uiso 1 1 calc R U . . .
N80 N 0.5497(6) 0.5591(5) 0.1526(6) 0.078(5) Uani 1 1 d . U . . .
H80A H 0.567787 0.563333 0.175320 0.117 Uiso 1 1 d R U . . .
H80B H 0.557297 0.550593 0.127420 0.117 Uiso 1 1 d R U . . .
N81 N 0.4241(6) 0.6597(5) 0.2283(6) 0.086(5) Uani 1 1 d . U . . .
H81 H 0.401608 0.654633 0.243038 0.104 Uiso 1 1 calc DR U . . .
N82 N 0.4610(6) 0.6774(6) 0.2499(6) 0.078(4) Uani 1 1 d . U . . .
H82A H 0.458270 0.664903 0.277069 0.094 Uiso 1 1 calc R U . . .
H82B H 0.470139 0.704633 0.254863 0.094 Uiso 1 1 calc R U . . .
N83 N 0.3882(6) 0.6329(6) 0.1528(8) 0.090(5) Uani 1 1 d . U . . .
H83 H 0.390481 0.625087 0.125476 0.108 Uiso 1 1 calc R U . . .
N84 N 0.3541(6) 0.6297(7) 0.1679(9) 0.146(9) Uani 1 1 d . U . . .
H84A H 0.353008 0.637756 0.195459 0.175 Uiso 1 1 calc R U . . .
H84B H 0.332115 0.619384 0.150505 0.175 Uiso 1 1 calc R U . . .
N85 N 0.6741(5) 0.5778(6) 0.3884(7) 0.072(4) Uani 1 1 d . U . . .
H85 H 0.673975 0.599675 0.399231 0.087 Uiso 1 1 calc R U . . .
N86 N 0.6529(5) 0.5389(5) 0.4103(6) 0.057(4) Uani 1 1 d . U . . .
H86A H 0.625138 0.528750 0.409009 0.069 Uiso 1 1 calc R U . . .
H86B H 0.660513 0.541579 0.439843 0.069 Uiso 1 1 calc R U . . .
N87 N 0.7197(6) 0.6181(6) 0.3217(7) 0.089(5) Uani 1 1 d . U . . .
H87 H 0.733584 0.619091 0.297333 0.107 Uiso 1 1 calc R U . . .
N88 N 0.7183(6) 0.6508(6) 0.3391(8) 0.107(6) Uani 1 1 d . U . . .
H88A H 0.726360 0.670128 0.316887 0.160 Uiso 1 1 d R U . . .
H88B H 0.735970 0.661398 0.362847 0.160 Uiso 1 1 d R U . . .
N89 N 0.5783(5) 0.4196(5) 0.3779(6) 0.059(4) Uani 1 1 d . U . . .
H89 H 0.553633 0.401420 0.387922 0.071 Uiso 1 1 calc R U . . .
N90 N 0.6173(5) 0.4352(5) 0.4060(6) 0.059(4) Uani 1 1 d . U . . .
H90A H 0.624823 0.415576 0.407306 0.071 Uiso 1 1 calc R U . . .
H90B H 0.612467 0.440550 0.434653 0.071 Uiso 1 1 calc R U . . .
N91 N 0.5518(5) 0.4224(6) 0.3106(7) 0.087(5) Uani 1 1 d . U . . .
H91 H 0.554374 0.435799 0.285315 0.104 Uiso 1 1 calc R U . . .
N92 N 0.5145(5) 0.3892(5) 0.3200(6) 0.089(6) Uani 1 1 d . U . . .
H92A H 0.506641 0.371385 0.296306 0.134 Uiso 1 1 d R U . . .
H92B H 0.495791 0.397755 0.323946 0.134 Uiso 1 1 d R U . . .
N93 N 0.7444(6) 0.4904(6) 0.4019(7) 0.090(5) Uani 1 1 d . U . . .
H93 H 0.764460 0.490255 0.417191 0.108 Uiso 1 1 calc R U . . .
N94 N 0.7218(5) 0.5035(6) 0.4202(7) 0.082(4) Uani 1 1 d . U . . .
H94A H 0.737839 0.530729 0.426970 0.099 Uiso 1 1 calc R U . . .
H94B H 0.710990 0.489520 0.446356 0.099 Uiso 1 1 calc R U . . .
N95 N 0.7658(5) 0.4646(6) 0.3457(6) 0.113(6) Uani 1 1 d D U . . .
H95 H 0.786016 0.467422 0.363237 0.136 Uiso 1 1 calc R U . . .
N96 N 0.7614(8) 0.4476(8) 0.3031(7) 0.168(11) Uani 1 1 d D U . . .
H96A H 0.758609 0.422107 0.306047 0.253 Uiso 1 1 d R U . . .
H96B H 0.784219 0.463887 0.286177 0.253 Uiso 1 1 d R U . . .
N97 N 0.3903(6) 0.5425(6) 0.1836(7) 0.075(4) Uani 1 1 d . U . . .
N98 N 0.3473(5) 0.4978(6) 0.1220(6) 0.067(4) Uani 1 1 d . U . . .
N99 N 0.2955(6) 0.5140(6) 0.2081(7) 0.078(4) Uani 1 1 d . U . . .
N100 N 0.3143(5) 0.4616(6) 0.2241(6) 0.066(4) Uani 1 1 d . U . . .
N101 N 0.6789(5) 0.8471(5) 0.2920(6) 0.056(4) Uani 1 1 d . U . . .
N102 N 0.7215(5) 0.8435(5) 0.3491(5) 0.049(3) Uani 1 1 d . U . . .
N103 N 0.6240(6) 0.7724(5) 0.3735(6) 0.064(4) Uani 1 1 d . U . . .
N104 N 0.6459(5) 0.8441(5) 0.3935(6) 0.063(4) Uani 1 1 d . U . . .
N105 N 0.8461(5) 0.6752(5) 0.2898(6) 0.059(4) Uani 1 1 d . U . . .
N106 N 0.8937(5) 0.6814(5) 0.3488(7) 0.065(4) Uani 1 1 d . U . . .
N107 N 0.7965(5) 0.6105(5) 0.3700(6) 0.060(4) Uani 1 1 d . U . . .
N108 N 0.8161(5) 0.6835(5) 0.3921(6) 0.066(4) Uani 1 1 d . U . . .
N109 N 0.5120(6) 0.5188(5) 0.2909(6) 0.065(4) Uani 1 1 d . U . . .
N110 N 0.5540(5) 0.5135(5) 0.3484(6) 0.067(4) Uani 1 1 d . U . . .
N111 N 0.4767(5) 0.5193(6) 0.3865(6) 0.070(4) Uani 1 1 d . U . . .
N112 N 0.4555(6) 0.4486(6) 0.3728(7) 0.069(4) Uani 1 1 d . U . . .
N113 N 0.3307(5) 0.5082(5) 0.4575(6) 0.052(3) Uani 1 1 d . U . . .
N114 N 0.2867(5) 0.5139(5) 0.5158(6) 0.064(4) Uani 1 1 d . U . . .
N115 N 0.3145(5) 0.4415(5) 0.5389(6) 0.049(3) Uani 1 1 d . U . . .
N116 N 0.3657(5) 0.5123(5) 0.5597(6) 0.067(4) Uani 1 1 d . U . . .
N117 N 0.4561(5) 0.3437(5) 0.5152(6) 0.050(3) Uani 1 1 d . U . . .
N118 N 0.5041(5) 0.3505(5) 0.4567(6) 0.058(4) Uani 1 1 d . U . . .
N119 N 0.5372(6) 0.3464(6) 0.5555(6) 0.070(4) Uani 1 1 d . U . . .
N120 N 0.4879(6) 0.2774(6) 0.5333(6) 0.067(4) Uani 1 1 d . U . . .
O1 O 0.26492(7) 0.30466(8) 0.49579(8) 0.057(3) Uani 1 1 d G U . . .
O2 O 0.35074(6) 0.37705(7) 0.50082(7) 0.047(3) Uani 1 1 d G U . . .
O3 O 0.33658(7) 0.29075(7) 0.49219(8) 0.055(3) Uani 1 1 d G U . . .
O4 O 0.34535(6) 0.39579(6) 0.33894(7) 0.051(3) Uani 1 1 d G U . . .
O5 O 0.36262(7) 0.32416(6) 0.32936(7) 0.043(3) Uani 1 1 d G U . . .
O6 O 0.27216(7) 0.30608(7) 0.32421(8) 0.045(3) Uani 1 1 d G U . . .
O7 O 0.43857(7) 0.63445(7) 0.49305(8) 0.072(4) Uani 1 1 d G U . . .
O8 O 0.53202(7) 0.70737(7) 0.49906(9) 0.056(3) Uani 1 1 d G U . . .
O9 O 0.51099(6) 0.61295(6) 0.50297(7) 0.061(3) Uani 1 1 d G U . . .
O10 O 0.68746(9) 0.47560(9) 0.66605(11) 0.069(3) Uani 1 1 d G U . . .
O11 O 0.66959(8) 0.54874(8) 0.66614(10) 0.079(4) Uani 1 1 d DG U . . .
O12 O 0.59678(8) 0.45767(8) 0.66658(9) 0.080(4) Uani 1 1 d G U . . .
O13 O 0.53491(6) 0.63845(6) 0.32784(7) 0.059(3) Uani 1 1 d G U . . .
O14 O 0.52216(7) 0.71249(6) 0.33570(9) 0.077(4) Uani 1 1 d G U . . .
O15 O 0.44566(6) 0.62287(6) 0.32454(8) 0.075(4) Uani 1 1 d G U . . .
O16 O 0.69347(7) 0.54456(7) 0.49790(9) 0.071(3) Uani 1 1 d G U . . .
O17 O 0.60384(6) 0.47173(6) 0.49076(8) 0.070(4) Uani 1 1 d G U . . .
O18 O 0.67797(7) 0.45531(7) 0.50314(10) 0.087(4) Uani 1 1 d G U . . .
O19 O 0.54477(8) 0.73247(8) 0.17355(10) 0.075(4) Uani 1 1 d G U . . .
O20 O 0.53045(8) 0.64355(8) 0.15837(9) 0.060(3) Uani 1 1 d G U . . .
O21 O 0.45498(8) 0.65458(8) 0.16178(10) 0.072(3) Uani 1 1 d G U . . .
O22 O 0.69645(7) 0.54919(7) 0.33343(9) 0.067(3) Uani 1 1 d G U . . .
O23 O 0.61981(6) 0.46486(6) 0.32566(8) 0.076(4) Uani 1 1 d G U . . .
O24 O 0.71116(7) 0.47722(8) 0.33410(10) 0.081(4) Uani 1 1 d G U . . .
O25 O 0.39441(7) 0.55101(7) 0.22558(8) 0.089(5) Uani 1 1 d G U . . .
O26 O 0.42488(8) 0.55889(8) 0.15725(8) 0.071(4) Uani 1 1 d G U . . .
O27 O 0.37726(9) 0.51020(9) 0.09402(9) 0.077(5) Uani 1 1 d G U . . .
O28 O 0.31012(9) 0.46847(9) 0.10833(9) 0.085(5) Uani 1 1 d G U . . .
O29 O 0.29597(8) 0.53760(9) 0.17190(10) 0.090(5) Uani 1 1 d G U . . .
O30 O 0.26967(8) 0.50189(8) 0.23776(9) 0.101(5) Uani 1 1 d G U . . .
O31 O 0.28784(7) 0.44288(7) 0.25086(8) 0.116(6) Uani 1 1 d G U . . .
O32 O 0.33674(7) 0.44744(7) 0.21444(8) 0.092(5) Uani 1 1 d G U . . .
O33 O 0.63879(8) 0.83321(8) 0.28025(11) 0.069(4) Uani 1 1 d G U . . .
O34 O 0.70590(9) 0.86621(9) 0.26343(12) 0.068(4) Uani 1 1 d G U . . .
O35 O 0.75316(9) 0.85861(8) 0.32552(12) 0.067(4) Uani 1 1 d G U . . .
O36 O 0.72249(8) 0.83233(8) 0.39108(11) 0.076(4) Uani 1 1 d G U . . .
O37 O 0.62809(7) 0.75140(7) 0.34130(10) 0.083(4) Uani 1 1 d G U . . .
O38 O 0.60100(7) 0.75729(7) 0.40441(10) 0.076(4) Uani 1 1 d G U . . .
O39 O 0.61523(8) 0.83291(8) 0.42391(11) 0.088(5) Uani 1 1 d G U . . .
O40 O 0.66684(9) 0.88187(8) 0.38522(12) 0.075(4) Uani 1 1 d G U . . .
O41 O 0.81157(8) 0.66925(8) 0.27741(11) 0.071(4) Uani 1 1 d G U . . .
O42 O 0.87340(9) 0.69390(10) 0.25951(13) 0.092(5) Uani 1 1 d G U . . .
O43 O 0.92672(10) 0.69911(10) 0.32065(14) 0.077(4) Uani 1 1 d G U . . .
O44 O 0.89990(9) 0.67903(10) 0.38986(13) 0.095(5) Uani 1 1 d G U . . .
O45 O 0.79609(8) 0.58886(8) 0.33870(11) 0.061(3) Uani 1 1 d G U . . .
O46 O 0.77433(7) 0.59934(8) 0.40621(10) 0.092(5) Uani 1 1 d G U . . .
O47 O 0.78752(7) 0.67149(7) 0.41761(11) 0.093(5) Uani 1 1 d G U . . .
O48 O 0.84221(8) 0.72084(8) 0.38509(12) 0.066(4) Uani 1 1 d G U . . .
O49 O 0.47378(6) 0.51077(6) 0.27675(6) 0.083(4) Uani 1 1 d G U . . .
O50 O 0.54194(6) 0.53697(6) 0.26383(7) 0.090(5) Uani 1 1 d G U . . .
O51 O 0.58860(6) 0.52975(5) 0.32351(7) 0.074(4) Uani 1 1 d G U . . .
O52 O 0.55552(5) 0.50426(5) 0.39036(7) 0.075(4) Uani 1 1 d G U . . .
O53 O 0.50059(5) 0.55748(5) 0.38072(6) 0.091(5) Uani 1 1 d G U . . .
O54 O 0.44705(5) 0.51070(5) 0.41607(6) 0.114(6) Uani 1 1 d G U . . .
O55 O 0.43102(5) 0.43732(5) 0.40165(6) 0.089(5) Uani 1 1 d G U . . .
O56 O 0.45587(6) 0.42543(5) 0.34128(6) 0.100(5) Uani 1 1 d G U . . .
O57 O 0.35699(6) 0.49928(6) 0.44743(7) 0.059(3) Uani 1 1 d G U . . .
O58 O 0.32243(7) 0.52854(7) 0.42972(8) 0.088(5) Uani 1 1 d G U . . .
O59 O 0.27597(8) 0.53326(8) 0.48968(9) 0.073(4) Uani 1 1 d G U . . .
O60 O 0.27817(8) 0.50787(8) 0.55879(9) 0.066(4) Uani 1 1 d G U . . .
O61 O 0.28907(7) 0.41906(7) 0.50752(7) 0.058(3) Uani 1 1 d G U . . .
O62 O 0.32098(7) 0.42608(8) 0.57286(7) 0.062(4) Uani 1 1 d G U . . .
O63 O 0.38256(7) 0.49921(7) 0.58883(7) 0.087(5) Uani 1 1 d G U . . .
O64 O 0.38022(7) 0.55035(7) 0.55331(7) 0.067(4) Uani 1 1 d G U . . .
O65 O 0.44426(7) 0.33232(7) 0.55444(8) 0.073(4) Uani 1 1 d G U . . .
O66 O 0.43956(6) 0.35827(6) 0.49244(7) 0.065(4) Uani 1 1 d G U . . .
O67 O 0.49192(6) 0.36749(6) 0.42955(7) 0.072(4) Uani 1 1 d G U . . .
O68 O 0.53153(7) 0.34114(7) 0.44449(8) 0.073(4) Uani 1 1 d G U . . .
O69 O 0.54956(7) 0.38588(7) 0.54922(8) 0.093(5) Uani 1 1 d G U . . .
O70 O 0.56133(8) 0.34154(8) 0.58143(9) 0.111(6) Uani 1 1 d G U . . .
O71 O 0.50028(8) 0.26420(8) 0.56842(10) 0.092(5) Uani 1 1 d G U . . .
O72 O 0.46321(8) 0.25527(8) 0.50527(9) 0.098(5) Uani 1 1 d G U . . .
C1 C 0.23373(8) 0.30449(8) 0.51571(8) 0.052(4) Uani 1 1 d G U . . .
C2 C 0.38263(6) 0.40643(6) 0.51878(6) 0.046(4) Uani 1 1 d G U . . .
C3 C 0.34363(7) 0.26497(7) 0.50358(8) 0.058(5) Uani 1 1 d G U . . .
C4 C 0.34674(6) 0.42531(6) 0.36201(6) 0.059(5) Uani 1 1 d G U . . .
C5 C 0.38898(7) 0.31961(6) 0.35106(7) 0.046(4) Uani 1 1 d G U . . .
C6 C 0.24164(8) 0.27446(8) 0.33586(8) 0.037(4) Uani 1 1 d G U . . .
C7 C 0.41301(7) 0.63804(7) 0.51187(9) 0.075(6) Uani 1 1 d DG U . . .
C8 C 0.55861(7) 0.73493(7) 0.51693(9) 0.058(5) Uani 1 1 d G U . . .
C9 C 0.51025(6) 0.58393(6) 0.52890(7) 0.060(5) Uani 1 1 d G U . . .
C10 C 0.72042(9) 0.47918(10) 0.68505(11) 0.058(5) Uani 1 1 d G U . . .
C11 C 0.67169(8) 0.58055(9) 0.68794(10) 0.085(5) Uani 1 1 d DG U . . .
C12 C 0.56926(8) 0.42284(9) 0.69149(9) 0.072(6) Uani 1 1 d DG U . . .
C13 C 0.56738(6) 0.63850(5) 0.34391(7) 0.058(5) Uani 1 1 d G U . . .
C14 C 0.51784(7) 0.74033(7) 0.35483(10) 0.064(5) Uani 1 1 d G U . . .
C15 C 0.41336(6) 0.59326(6) 0.34285(8) 0.077(5) Uani 1 1 d G U . . .
C16 C 0.72322(7) 0.57542(7) 0.51964(10) 0.061(5) Uani 1 1 d G U . . .
C17 C 0.57183(6) 0.47300(6) 0.50597(7) 0.059(5) Uani 1 1 d G U . . .
C18 C 0.67690(8) 0.42331(8) 0.52879(10) 0.094(6) Uani 1 1 d DG U . . .
C19 C 0.57429(8) 0.75720(8) 0.19837(10) 0.057(5) Uani 1 1 d G U . . .
C20 C 0.53290(7) 0.61147(7) 0.17061(8) 0.054(5) Uani 1 1 d G U . . .
C21 C 0.42172(8) 0.64998(8) 0.18418(10) 0.070(5) Uani 1 1 d G U . . .
C22 C 0.69459(6) 0.57970(6) 0.34958(9) 0.072(5) Uani 1 1 d G U . . .
C23 C 0.58478(6) 0.43592(6) 0.33669(8) 0.066(5) Uani 1 1 d G U . . .
C24 C 0.73721(8) 0.47792(8) 0.36187(11) 0.091(6) Uani 1 1 d DG U . . .
C25 C 0.35094(8) 0.51325(8) 0.16666(9) 0.062(5) Uani 1 1 d G U . . .
C26 C 0.31676(8) 0.49390(8) 0.19538(9) 0.063(4) Uani 1 1 d G U . . .
C27 C 0.68298(8) 0.83335(8) 0.33443(11) 0.043(4) Uani 1 1 d G U . . .
C28 C 0.65204(8) 0.81818(7) 0.36668(11) 0.047(4) Uani 1 1 d G U . . .
C29 C 0.85329(8) 0.66946(9) 0.33265(12) 0.055(4) Uani 1 1 d G U . . .
C30 C 0.82259(8) 0.65455(8) 0.36603(11) 0.056(4) Uani 1 1 d G U . . .
C31 C 0.51697(5) 0.50556(5) 0.33175(6) 0.055(4) Uani 1 1 d G U . . .
C32 C 0.48222(5) 0.48829(5) 0.36321(6) 0.063(5) Uani 1 1 d G U . . .
C33 C 0.31506(7) 0.49944(7) 0.50282(8) 0.052(4) Uani 1 1 d G U . . .
C34 C 0.33176(7) 0.48543(7) 0.53422(7) 0.053(4) Uani 1 1 d G U . . .
C35 C 0.48635(7) 0.33603(7) 0.49761(8) 0.049(4) Uani 1 1 d G U . . .
C36 C 0.50512(7) 0.32016(7) 0.52959(9) 0.057(4) Uani 1 1 d G U . . .

loop_
_atom_site_aniso_label
_atom_site_aniso_U_11
_atom_site_aniso_U_22
_atom_site_aniso_U_33
_atom_site_aniso_U_23
_atom_site_aniso_U_13
_atom_site_aniso_U_12
Mn1 0.0309(15) 0.0478(17) 0.0266(16) 0.0023(13) 0.0013(13) 0.0165(13)
Mn2 0.0428(17) 0.0589(19) 0.0307(17) -0.0011(14) -0.0025(14) 0.0307(15)
Mn3 0.066(2) 0.0395(17) 0.0429(19) 0.0046(15) 0.0070(16) 0.0277(16)
Mn4 0.0414(17) 0.061(2) 0.044(2) -0.0084(16) -0.0060(16) 0.0147(16)
Mn5 0.083(2) 0.058(2) 0.038(2) -0.0022(17) 0.0077(18) 0.0294(19)
Mn6 0.0429(19) 0.079(2) 0.046(2) -0.0023(19) -0.0060(16) 0.0194(17)
Mn7 0.086(3) 0.059(2) 0.042(2) 0.0015(16) -0.0008(18) 0.035(2)
Mn8 0.0418(18) 0.087(2) 0.044(2) -0.0081(18) -0.0079(15) 0.0251(18)
N1 0.034(7) 0.073(8) 0.075(9) 0.009(8) 0.017(7) 0.032(6)
N2 0.045(7) 0.075(8) 0.035(7) -0.004(7) 0.012(6) 0.023(6)
N3 0.056(8) 0.088(9) 0.084(10) 0.018(8) 0.011(8) 0.046(7)
N4 0.091(14) 0.112(15) 0.143(19) 0.012(14) 0.012(14) 0.058(12)
N5 0.038(7) 0.062(8) 0.035(8) -0.007(7) -0.013(6) 0.018(6)
N6 0.050(7) 0.061(7) 0.028(7) -0.005(6) -0.001(6) 0.031(6)
N7 0.053(7) 0.055(7) 0.046(7) 0.002(6) -0.004(6) 0.012(6)
N8 0.104(12) 0.085(11) 0.059(11) -0.019(9) 0.002(10) 0.016(10)
N9 0.078(8) 0.052(8) 0.036(8) 0.008(7) -0.004(7) 0.034(7)
N10 0.058(7) 0.066(8) 0.033(8) 0.001(7) -0.012(7) 0.013(7)
N11 0.086(8) 0.063(8) 0.049(8) -0.006(7) -0.009(7) 0.035(7)
N12 0.095(12) 0.067(11) 0.072(13) -0.001(10) -0.013(10) 0.051(10)
N13 0.047(7) 0.054(7) 0.053(8) 0.000(6) 0.014(6) 0.028(6)
N14 0.050(6) 0.060(7) 0.045(7) 0.002(6) 0.007(6) 0.033(5)
N15 0.073(8) 0.059(7) 0.056(8) 0.000(7) 0.008(7) 0.025(7)
N16 0.096(11) 0.077(10) 0.087(12) 0.010(9) -0.009(10) 0.037(9)
N17 0.055(7) 0.059(7) 0.050(8) -0.002(6) 0.001(6) 0.045(6)
N18 0.057(6) 0.057(6) 0.041(7) -0.002(6) 0.006(6) 0.029(5)
N19 0.057(8) 0.050(8) 0.032(8) 0.001(7) -0.008(6) 0.022(6)
N20 0.049(9) 0.052(9) 0.094(12) 0.007(9) -0.001(7) 0.039(7)
N21 0.053(7) 0.057(8) 0.044(8) 0.002(7) -0.002(7) 0.020(6)
N22 0.048(6) 0.049(6) 0.041(7) 0.005(6) -0.011(6) 0.029(5)
N23 0.049(8) 0.067(9) 0.039(9) 0.002(7) -0.007(7) 0.023(7)
N24 0.057(11) 0.069(11) 0.073(13) -0.021(10) -0.004(9) 0.011(9)
N25 0.094(10) 0.063(9) 0.090(11) 0.009(8) 0.029(9) 0.041(8)
N26 0.110(9) 0.054(7) 0.054(9) 0.012(7) 0.020(8) 0.041(7)
N27 0.098(9) 0.078(9) 0.103(11) 0.031(9) 0.025(9) 0.017(8)
N28 0.147(14) 0.116(14) 0.180(18) 0.006(14) 0.052(14) 0.062(13)
N29 0.068(9) 0.044(8) 0.049(9) -0.009(7) 0.011(8) -0.005(7)
N30 0.080(7) 0.049(7) 0.043(7) 0.011(6) 0.015(6) 0.035(6)
N31 0.069(9) 0.057(9) 0.053(9) 0.016(8) 0.014(8) 0.014(7)
N32 0.076(11) 0.043(9) 0.090(13) 0.022(9) 0.027(10) 0.031(9)
N33 0.084(9) 0.047(7) 0.068(9) 0.030(7) -0.012(8) 0.030(7)
N34 0.087(8) 0.060(8) 0.051(8) 0.015(7) 0.000(7) 0.009(7)
N35 0.075(10) 0.075(9) 0.073(11) 0.007(9) 0.005(9) 0.025(8)
N36 0.113(12) 0.098(11) 0.072(12) -0.011(10) 0.006(10) 0.054(10)
N37 0.034(7) 0.102(10) 0.039(9) 0.004(8) -0.014(7) 0.027(7)
N38 0.046(7) 0.086(8) 0.049(8) -0.005(7) -0.013(6) 0.021(6)
N39 0.061(9) 0.095(10) 0.061(10) 0.003(9) 0.013(8) 0.046(8)
N40 0.082(12) 0.089(12) 0.068(13) 0.019(10) 0.006(10) 0.043(10)
N41 0.078(9) 0.089(9) 0.083(10) -0.031(9) -0.024(8) 0.035(8)
N42 0.061(8) 0.094(9) 0.062(8) -0.013(8) -0.004(7) 0.021(7)
N43 0.077(10) 0.098(7) 0.117(11) 0.028(9) -0.005(10) 0.031(9)
N44 0.171(19) 0.203(18) 0.128(14) 0.064(13) -0.009(17) 0.012(17)
N45 0.062(9) 0.098(10) 0.077(10) -0.029(9) 0.009(9) -0.018(8)
N46 0.083(9) 0.094(9) 0.058(9) -0.006(8) -0.003(8) -0.001(8)
N47 0.084(10) 0.116(11) 0.090(12) -0.034(10) -0.012(10) 0.029(9)
N48 0.110(13) 0.141(14) 0.101(14) -0.024(13) 0.019(12) 0.044(11)
N49 0.087(9) 0.057(8) 0.061(9) 0.011(8) -0.017(8) 0.012(7)
N50 0.082(7) 0.066(7) 0.044(7) -0.013(7) -0.005(7) 0.011(6)
N51 0.073(9) 0.080(9) 0.073(10) 0.004(8) -0.008(8) 0.042(7)
N52 0.078(11) 0.116(13) 0.122(15) -0.001(12) -0.033(11) 0.038(10)
N53 0.084(8) 0.047(7) 0.037(8) -0.002(7) 0.015(7) 0.024(7)
N54 0.094(7) 0.045(6) 0.046(7) 0.004(6) 0.015(7) 0.036(6)
N55 0.102(8) 0.052(7) 0.047(8) 0.005(7) 0.010(7) 0.023(7)
N56 0.138(15) 0.085(12) 0.091(14) 0.002(11) -0.019(12) 0.071(11)
N57 0.077(8) 0.071(8) 0.062(8) 0.014(7) 0.014(7) 0.027(7)
N58 0.081(7) 0.060(7) 0.051(7) -0.006(6) 0.010(7) 0.028(6)
N59 0.095(10) 0.081(9) 0.081(10) -0.001(9) 0.014(9) 0.017(8)
N60 0.098(12) 0.099(12) 0.105(14) -0.011(11) 0.015(11) 0.042(10)
N61 0.058(8) 0.071(8) 0.045(8) -0.007(7) -0.019(7) 0.038(7)
N62 0.064(7) 0.086(8) 0.048(7) -0.002(7) 0.000(7) 0.031(6)
N63 0.060(8) 0.072(9) 0.047(9) -0.010(8) -0.022(7) 0.035(7)
N64 0.061(11) 0.060(11) 0.112(15) -0.031(11) -0.006(11) 0.022(9)
N65 0.055(8) 0.088(9) 0.049(9) -0.011(8) 0.003(7) 0.036(7)
N66 0.053(7) 0.095(8) 0.057(8) -0.021(7) -0.005(6) 0.040(6)
N67 0.059(8) 0.080(8) 0.062(9) -0.003(7) -0.005(7) 0.028(7)
N68 0.057(9) 0.095(10) 0.088(11) 0.002(9) 0.001(9) 0.035(8)
N69 0.063(8) 0.122(10) 0.083(10) -0.008(9) 0.001(8) 0.047(8)
N70 0.068(7) 0.102(8) 0.068(8) -0.021(7) 0.004(7) 0.043(6)
N71 0.084(11) 0.151(12) 0.088(12) -0.020(11) 0.031(10) 0.048(9)
N72 0.108(16) 0.208(19) 0.109(18) 0.017(17) 0.013(15) 0.025(15)
N73 0.080(8) 0.058(8) 0.057(9) 0.001(7) 0.003(8) 0.016(7)
N74 0.082(8) 0.056(7) 0.057(8) 0.003(6) 0.001(7) 0.038(6)
N75 0.098(10) 0.048(8) 0.042(9) 0.004(7) 0.009(8) 0.022(8)
N76 0.134(16) 0.089(13) 0.093(16) 0.024(12) 0.036(13) 0.060(12)
N77 0.069(7) 0.055(7) 0.030(7) 0.007(6) -0.020(6) 0.036(6)
N78 0.076(7) 0.057(7) 0.039(7) 0.005(6) -0.003(6) 0.028(6)
N79 0.092(10) 0.064(9) 0.056(10) 0.004(8) 0.005(8) 0.050(8)
N80 0.113(13) 0.076(11) 0.073(12) 0.031(10) 0.041(11) 0.067(10)
N81 0.106(9) 0.065(8) 0.092(10) -0.002(8) 0.033(9) 0.046(7)
N82 0.101(7) 0.066(7) 0.064(8) 0.002(6) 0.014(7) 0.039(6)
N83 0.085(10) 0.086(9) 0.092(11) 0.017(9) 0.012(9) 0.038(8)
N84 0.103(15) 0.137(17) 0.19(2) 0.025(16) 0.028(16) 0.056(14)
N85 0.051(7) 0.093(9) 0.085(9) -0.028(8) -0.026(7) 0.045(7)
N86 0.046(6) 0.081(7) 0.052(7) -0.008(6) -0.011(6) 0.037(6)
N87 0.078(8) 0.089(8) 0.089(9) -0.024(8) -0.001(8) 0.032(7)
N88 0.091(12) 0.112(13) 0.133(15) -0.064(12) -0.038(11) 0.062(10)
N89 0.053(7) 0.074(8) 0.043(8) -0.015(7) 0.006(6) 0.025(6)
N90 0.053(7) 0.078(7) 0.045(7) -0.015(7) -0.005(6) 0.033(6)
N91 0.055(8) 0.095(9) 0.063(9) -0.019(8) 0.005(8) 0.002(8)
N92 0.054(10) 0.078(11) 0.048(11) 0.001(9) 0.002(8) -0.033(9)
N93 0.071(9) 0.105(9) 0.087(10) 0.012(9) -0.013(8) 0.040(8)
N94 0.063(7) 0.103(8) 0.073(8) 0.001(7) -0.004(7) 0.034(6)
N95 0.098(11) 0.102(11) 0.115(13) -0.003(11) 0.029(10) 0.032(9)
N96 0.18(2) 0.133(18) 0.13(2) -0.021(16) 0.031(18) 0.030(16)
N97 0.073(8) 0.073(8) 0.073(8) 0.009(7) 0.004(7) 0.032(7)
N98 0.063(8) 0.088(9) 0.057(9) 0.007(8) 0.008(8) 0.044(7)
N99 0.066(8) 0.095(9) 0.084(10) 0.005(8) 0.002(8) 0.049(7)
N100 0.049(8) 0.092(9) 0.074(9) 0.014(8) 0.018(7) 0.048(7)
N101 0.065(8) 0.053(8) 0.053(9) 0.002(7) 0.006(7) 0.033(7)
N102 0.060(7) 0.068(8) 0.044(8) 0.013(7) 0.022(7) 0.052(6)
N103 0.090(8) 0.057(7) 0.049(8) 0.012(6) 0.020(7) 0.038(6)
N104 0.085(8) 0.058(7) 0.057(8) 0.012(7) 0.020(7) 0.043(7)
N105 0.052(8) 0.076(8) 0.052(9) -0.004(8) -0.001(7) 0.035(7)
N106 0.059(8) 0.074(8) 0.074(10) 0.011(8) -0.004(8) 0.041(7)
N107 0.050(7) 0.067(7) 0.064(8) -0.010(6) -0.002(6) 0.031(6)
N108 0.063(8) 0.061(6) 0.066(9) -0.007(7) 0.009(7) 0.024(6)
N109 0.072(8) 0.065(8) 0.056(8) 0.005(7) -0.002(7) 0.032(7)
N110 0.070(7) 0.068(7) 0.060(8) 0.001(7) -0.001(7) 0.032(6)
N111 0.060(8) 0.077(8) 0.057(8) -0.002(7) 0.006(7) 0.023(7)
N112 0.072(7) 0.066(7) 0.060(8) -0.003(7) -0.004(7) 0.028(6)
N113 0.053(7) 0.064(7) 0.053(8) 0.006(6) 0.006(6) 0.038(6)
N114 0.053(8) 0.064(8) 0.059(9) 0.000(8) 0.003(7) 0.017(7)
N115 0.052(7) 0.052(7) 0.046(8) 0.000(6) 0.001(6) 0.028(6)
N116 0.066(8) 0.074(8) 0.056(8) 0.008(7) -0.003(7) 0.032(7)
N117 0.053(7) 0.060(7) 0.048(8) 0.007(6) -0.007(6) 0.036(6)
N118 0.065(7) 0.064(7) 0.060(8) 0.002(7) 0.006(7) 0.043(6)
N119 0.068(8) 0.078(8) 0.063(9) 0.002(8) -0.003(7) 0.036(7)
N120 0.074(9) 0.074(8) 0.059(9) 0.017(8) -0.008(8) 0.041(7)
O1 0.047(6) 0.069(6) 0.047(6) 0.000(6) -0.006(5) 0.023(5)
O2 0.045(5) 0.063(6) 0.029(6) 0.000(5) -0.003(5) 0.023(5)
O3 0.057(6) 0.059(6) 0.055(6) 0.010(5) 0.002(5) 0.034(5)
O4 0.062(6) 0.055(6) 0.045(7) -0.008(5) 0.007(5) 0.035(5)
O5 0.043(6) 0.051(6) 0.044(7) -0.002(5) -0.011(5) 0.032(5)
O6 0.041(6) 0.052(6) 0.050(7) 0.009(5) -0.005(5) 0.028(5)
O7 0.076(7) 0.069(6) 0.057(7) 0.001(6) 0.012(6) 0.027(6)
O8 0.084(7) 0.045(6) 0.033(6) -0.002(5) 0.000(6) 0.028(5)
O9 0.074(7) 0.056(6) 0.047(7) 0.007(6) 0.005(6) 0.029(5)
O10 0.071(6) 0.086(7) 0.052(7) -0.006(6) -0.019(6) 0.040(6)
O11 0.061(6) 0.111(7) 0.057(7) 0.000(6) 0.005(6) 0.038(6)
O12 0.060(7) 0.107(8) 0.056(7) -0.027(7) 0.005(6) 0.028(6)
O13 0.067(6) 0.077(6) 0.045(7) -0.013(6) 0.003(6) 0.046(5)
O14 0.101(7) 0.062(6) 0.035(6) 0.006(6) 0.009(6) 0.016(6)
O15 0.085(7) 0.068(7) 0.057(7) 0.003(6) 0.009(6) 0.028(6)
O16 0.062(6) 0.087(7) 0.061(7) -0.013(6) -0.006(6) 0.035(6)
O17 0.059(6) 0.094(7) 0.052(7) -0.022(6) -0.007(6) 0.034(6)
O18 0.064(7) 0.112(8) 0.069(8) -0.007(7) 0.007(6) 0.033(6)
O19 0.101(8) 0.065(7) 0.047(7) 0.000(6) 0.006(7) 0.033(6)
O20 0.081(7) 0.050(6) 0.055(7) 0.009(6) 0.003(6) 0.038(6)
O21 0.089(7) 0.071(7) 0.066(8) 0.000(6) -0.001(6) 0.048(6)
O22 0.045(6) 0.086(7) 0.074(7) -0.018(6) 0.007(6) 0.035(5)
O23 0.040(6) 0.094(7) 0.060(7) 0.006(6) -0.001(6) 0.007(6)
O24 0.062(7) 0.091(8) 0.064(8) 0.005(7) -0.001(6) 0.019(6)
O25 0.100(9) 0.101(9) 0.049(9) -0.003(8) 0.007(8) 0.037(8)
O26 0.065(8) 0.068(8) 0.066(9) -0.009(7) -0.006(7) 0.023(7)
O27 0.056(9) 0.073(9) 0.058(10) -0.006(8) -0.009(8) -0.001(7)
O28 0.052(8) 0.101(10) 0.090(11) -0.003(9) 0.003(8) 0.029(8)
O29 0.089(9) 0.077(9) 0.110(12) 0.014(9) 0.015(9) 0.047(8)
O30 0.097(11) 0.167(13) 0.082(12) 0.004(11) 0.012(9) 0.099(10)
O31 0.102(11) 0.144(13) 0.112(13) 0.047(11) 0.040(10) 0.069(10)
O32 0.085(9) 0.118(11) 0.088(11) 0.029(9) 0.049(8) 0.061(8)
O33 0.084(9) 0.073(8) 0.061(9) -0.006(7) 0.000(7) 0.047(7)
O34 0.086(10) 0.096(10) 0.023(8) 0.010(7) -0.003(7) 0.046(8)
O35 0.066(9) 0.095(10) 0.056(9) 0.019(8) 0.023(7) 0.051(8)
O36 0.086(9) 0.105(10) 0.046(9) 0.018(8) -0.004(8) 0.056(8)
O37 0.092(9) 0.065(8) 0.092(10) -0.004(8) 0.013(8) 0.039(7)
O38 0.091(9) 0.044(7) 0.073(9) 0.011(7) 0.026(8) 0.019(7)
O39 0.108(10) 0.068(9) 0.088(11) -0.006(8) 0.057(9) 0.044(8)
O40 0.085(9) 0.066(9) 0.093(11) 0.001(8) 0.024(8) 0.050(8)
O41 0.054(8) 0.085(9) 0.079(10) -0.011(8) -0.001(7) 0.039(7)
O42 0.117(12) 0.115(12) 0.056(10) 0.012(9) 0.026(9) 0.068(10)
O43 0.076(9) 0.107(11) 0.075(11) -0.004(9) -0.003(8) 0.067(9)
O44 0.069(9) 0.123(11) 0.054(10) 0.029(9) -0.018(8) 0.020(9)
O45 0.062(7) 0.054(7) 0.079(9) -0.009(6) 0.005(7) 0.037(6)
O46 0.083(9) 0.095(9) 0.072(10) -0.014(8) -0.010(8) 0.026(8)
O47 0.083(10) 0.088(10) 0.098(12) 0.000(9) 0.033(9) 0.036(8)
O48 0.082(9) 0.056(6) 0.062(9) 0.013(7) 0.016(7) 0.037(6)
O49 0.067(9) 0.080(9) 0.079(10) 0.012(8) 0.000(8) 0.019(7)
O50 0.078(10) 0.099(11) 0.066(10) 0.014(9) -0.002(8) 0.025(8)
O51 0.066(8) 0.096(9) 0.066(9) 0.009(8) -0.009(7) 0.045(7)
O52 0.076(8) 0.090(9) 0.056(9) 0.005(7) -0.008(7) 0.039(7)
O53 0.125(10) 0.061(8) 0.053(9) -0.012(7) 0.012(8) 0.021(8)
O54 0.118(11) 0.100(10) 0.085(11) -0.001(9) 0.029(9) 0.026(9)
O55 0.072(9) 0.076(9) 0.078(10) 0.010(8) 0.010(8) 0.006(7)
O56 0.087(9) 0.075(9) 0.113(11) 0.000(9) 0.017(9) 0.021(8)
O57 0.065(8) 0.054(7) 0.066(9) 0.008(6) 0.011(7) 0.036(6)
O58 0.099(10) 0.097(10) 0.076(11) 0.022(9) 0.012(9) 0.055(8)
O59 0.058(8) 0.108(10) 0.060(10) 0.015(8) 0.008(7) 0.048(8)
O60 0.067(8) 0.085(9) 0.052(9) 0.017(8) 0.008(7) 0.042(7)
O61 0.065(7) 0.049(7) 0.062(8) 0.002(6) -0.006(7) 0.029(6)
O62 0.067(8) 0.074(8) 0.055(9) 0.004(7) -0.001(7) 0.041(7)
O63 0.077(9) 0.077(9) 0.086(11) 0.018(8) -0.023(8) 0.023(8)
O64 0.074(8) 0.044(7) 0.047(8) 0.012(6) -0.004(7) 0.002(6)
O65 0.069(8) 0.101(9) 0.048(9) 0.007(8) 0.003(7) 0.042(7)
O66 0.064(8) 0.071(8) 0.061(9) -0.004(7) -0.004(7) 0.034(6)
O67 0.079(9) 0.091(9) 0.044(8) 0.011(7) -0.016(7) 0.041(7)
O68 0.077(9) 0.102(10) 0.044(9) 0.007(7) 0.001(7) 0.048(8)
O69 0.090(9) 0.077(9) 0.091(10) -0.003(8) -0.010(8) 0.026(8)
O70 0.119(12) 0.107(11) 0.099(12) -0.002(10) -0.056(10) 0.050(9)
O71 0.111(12) 0.094(11) 0.073(12) -0.019(9) -0.021(9) 0.053(9)
O72 0.098(10) 0.078(9) 0.095(12) -0.002(9) -0.032(9) 0.027(8)
C1 0.043(8) 0.063(8) 0.050(9) 0.020(8) -0.014(7) 0.027(7)
C2 0.039(7) 0.055(8) 0.037(8) -0.002(7) -0.002(7) 0.020(6)
C3 0.058(8) 0.063(8) 0.039(8) -0.007(7) -0.006(7) 0.020(7)
C4 0.068(9) 0.056(8) 0.049(9) 0.011(8) -0.009(8) 0.027(7)
C5 0.042(8) 0.049(8) 0.032(9) -0.011(8) 0.002(8) 0.011(7)
C6 0.044(8) 0.059(9) 0.023(8) 0.004(7) 0.000(7) 0.038(7)
C7 0.087(10) 0.061(9) 0.068(10) 0.032(9) 0.015(9) 0.029(8)
C8 0.074(10) 0.038(8) 0.048(10) 0.030(8) 0.019(9) 0.019(8)
C9 0.067(9) 0.054(9) 0.063(10) -0.004(8) 0.001(8) 0.032(8)
C10 0.044(8) 0.074(9) 0.060(10) 0.001(9) 0.001(8) 0.032(7)
C11 0.057(9) 0.084(7) 0.098(11) -0.011(7) -0.030(9) 0.023(8)
C12 0.039(9) 0.080(10) 0.071(11) -0.037(10) -0.005(9) 0.010(8)
C13 0.066(9) 0.058(9) 0.058(10) 0.004(8) -0.013(9) 0.037(8)
C14 0.099(9) 0.042(8) 0.039(9) 0.018(8) 0.001(8) 0.026(8)
C15 0.079(10) 0.071(10) 0.075(11) -0.007(9) -0.002(9) 0.033(8)
C16 0.052(9) 0.074(10) 0.056(10) -0.008(9) 0.001(8) 0.031(8)
C17 0.053(9) 0.064(9) 0.059(10) -0.006(8) -0.013(8) 0.029(8)
C18 0.073(10) 0.127(12) 0.083(12) -0.011(10) -0.016(10) 0.051(9)
C19 0.081(10) 0.037(8) 0.055(10) 0.011(8) 0.018(9) 0.030(8)
C20 0.073(9) 0.053(9) 0.040(10) 0.010(8) -0.015(8) 0.036(8)
C21 0.086(10) 0.053(8) 0.081(11) 0.011(8) -0.005(9) 0.042(8)
C22 0.057(8) 0.077(9) 0.061(9) -0.006(8) -0.011(8) 0.018(8)
C23 0.059(9) 0.078(9) 0.049(9) 0.006(8) -0.001(8) 0.026(8)
C24 0.069(10) 0.090(10) 0.089(11) 0.009(10) 0.008(9) 0.020(8)
C25 0.054(8) 0.084(9) 0.059(10) 0.000(8) -0.011(8) 0.042(7)
C26 0.057(8) 0.086(9) 0.053(9) 0.018(8) 0.012(8) 0.041(7)
C27 0.054(8) 0.048(8) 0.043(9) 0.006(7) 0.013(7) 0.037(7)
C28 0.066(8) 0.051(8) 0.038(8) -0.008(7) 0.021(7) 0.039(7)
C29 0.047(8) 0.065(9) 0.056(9) 0.002(8) 0.007(8) 0.030(7)
C30 0.067(8) 0.058(8) 0.061(9) 0.005(8) 0.005(8) 0.045(7)
C31 0.062(9) 0.066(8) 0.042(9) 0.021(8) -0.005(8) 0.035(7)
C32 0.071(9) 0.059(8) 0.059(9) -0.005(8) 0.008(8) 0.031(7)
C33 0.054(8) 0.066(8) 0.046(9) -0.008(8) -0.005(7) 0.039(7)
C34 0.054(8) 0.059(8) 0.056(9) 0.005(7) 0.001(7) 0.036(7)
C35 0.057(8) 0.066(8) 0.036(9) 0.003(7) -0.001(7) 0.041(7)
C36 0.065(9) 0.067(9) 0.049(9) 0.004(8) -0.007(8) 0.040(7)

loop_
_atom_type_symbol
_atom_type_description
_atom_type_scat_dispersion_real
_atom_type_scat_dispersion_imag
_atom_type_scat_source
C C 0.0033 0.0016 'International Tables Vol C Tables 4.2.6.8 and 6.1.1.4'
H H 0.0000 0.0000 'International Tables Vol C Tables 4.2.6.8 and 6.1.1.4'
Mn Mn 0.3368 0.7283 'International Tables Vol C Tables 4.2.6.8 and 6.1.1.4'
N N 0.0061 0.0033 'International Tables Vol C Tables 4.2.6.8 and 6.1.1.4'
O O 0.0106 0.0060 'International Tables Vol C Tables 4.2.6.8 and 6.1.1.4'

loop_
_geom_angle_atom_site_label_1
_geom_angle_atom_site_label_2
_geom_angle_atom_site_label_3
_geom_angle
_geom_angle_site_symmetry_1
_geom_angle_site_symmetry_3
_geom_angle_publ_flag
N2 Mn1 N6 102.8(5) . . ?
N2 Mn1 N10 99.8(6) . . ?
N10 Mn1 N6 91.3(5) . . ?
O1 Mn1 N2 74.6(4) . . ?
O1 Mn1 N6 155.8(4) . . ?
O1 Mn1 N10 112.9(4) . . ?
O1 Mn1 O2 85.94(13) . . ?
O2 Mn1 N2 106.2(4) . . ?
O2 Mn1 N6 71.6(4) . . ?
O2 Mn1 N10 151.3(4) . . ?
O3 Mn1 N2 156.3(4) . . ?
O3 Mn1 N6 99.9(4) . . ?
O3 Mn1 N10 72.7(4) . . ?
O3 Mn1 O1 87.46(14) . . ?
O3 Mn1 O2 87.41(13) . . ?
N14 Mn2 N22 92.3(5) . . ?
N18 Mn2 N14 92.5(5) . . ?
N18 Mn2 N22 97.4(5) . . ?
O4 Mn2 N14 75.9(4) . . ?
O4 Mn2 N18 103.1(4) . . ?
O4 Mn2 N22 156.6(4) . . ?
O4 Mn2 O5 89.16(14) . . ?
O5 Mn2 N14 157.9(4) . . ?
O5 Mn2 N18 74.9(4) . . ?
O5 Mn2 N22 107.1(4) . . ?
O6 Mn2 N14 105.6(4) . . ?
O6 Mn2 N18 158.9(4) . . ?
O6 Mn2 N22 71.5(4) . . ?
O6 Mn2 O4 91.98(14) . . ?
O6 Mn2 O5 90.88(15) . . ?
N26 Mn3 N34 90.3(7) . . ?
N30 Mn3 N26 96.5(7) . . ?
N30 Mn3 N34 92.8(6) . . ?
N30 Mn3 O7 160.2(4) . . ?
O7 Mn3 N26 72.9(5) . . ?
O7 Mn3 N34 103.7(5) . . ?
O8 Mn3 N26 104.1(4) . . ?
O8 Mn3 N30 73.3(4) . . ?
O8 Mn3 N34 160.8(5) . . ?
O8 Mn3 O7 92.75(15) . . ?
O8 Mn3 O9 94.23(15) . . ?
O9 Mn3 N26 156.8(5) . . ?
O9 Mn3 N30 102.4(4) . . ?
O9 Mn3 N34 75.5(5) . . ?
O9 Mn3 O7 92.41(15) . . ?
N38 Mn4 N46 95.9(7) . . ?
N42 Mn4 N38 93.7(7) . . ?
N42 Mn4 N46 90.5(7) . . ?
N42 Mn4 O10 161.6(5) . . ?
O10 Mn4 N38 73.1(5) . . ?
O10 Mn4 N46 103.3(6) . . ?
O11 Mn4 N38 100.0(5) . . ?
O11 Mn4 N42 77.8(5) . . ?
O11 Mn4 N46 160.8(6) . . ?
O11 Mn4 O10 91.65(17) . . ?
O11 Mn4 O12 92.01(17) . . ?
O12 Mn4 N38 159.6(5) . . ?
O12 Mn4 N42 105.0(5) . . ?
O12 Mn4 N46 76.2(5) . . ?
O12 Mn4 O10 90.17(17) . . ?
N50 Mn5 N58 95.6(6) . . ?
N54 Mn5 N50 98.7(7) . . ?
N54 Mn5 N58 92.6(6) . . ?
O13 Mn5 N50 73.6(5) . . ?
O13 Mn5 N54 156.1(5) . . ?
O13 Mn5 N58 110.5(4) . . ?
O13 Mn5 O14 87.91(14) . . ?
O13 Mn5 O15 89.69(15) . . ?
O14 Mn5 N50 105.1(5) . . ?
O14 Mn5 N54 72.0(4) . . ?
O14 Mn5 N58 155.6(5) . . ?
O15 Mn5 N50 156.2(5) . . ?
O15 Mn5 N54 103.1(5) . . ?
O15 Mn5 N58 74.0(5) . . ?
O15 Mn5 O14 90.84(15) . . ?
N62 Mn6 N66 97.1(6) . . ?
N70 Mn6 N62 93.4(7) . . ?
N70 Mn6 N66 92.8(6) . . ?
O16 Mn6 N62 73.6(5) . . ?
O16 Mn6 N66 108.3(5) . . ?
O16 Mn6 N70 156.2(5) . . ?
O16 Mn6 O17 90.46(16) . . ?
O16 Mn6 O18 89.81(16) . . ?
O17 Mn6 N62 157.2(5) . . ?
O17 Mn6 N66 72.0(4) . . ?
O17 Mn6 N70 106.9(5) . . ?
O17 Mn6 O18 91.64(16) . . ?
O18 Mn6 N62 104.3(5) . . ?
O18 Mn6 N66 155.2(5) . . ?
O18 Mn6 N70 73.8(5) . . ?
N74 Mn7 N78 94.2(6) . . ?
N82 Mn7 N74 97.6(7) . . ?
N82 Mn7 N78 94.6(6) . . ?
N82 Mn7 O19 105.2(5) . . ?
O19 Mn7 N74 71.1(4) . . ?
O19 Mn7 N78 156.4(5) . . ?
O20 Mn7 N74 100.1(5) . . ?
O20 Mn7 N78 75.3(4) . . ?
O20 Mn7 N82 160.2(5) . . ?
O20 Mn7 O19 88.95(15) . . ?
O21 Mn7 N74 160.5(4) . . ?
O21 Mn7 N78 104.9(4) . . ?
O21 Mn7 N82 76.8(5) . . ?
O21 Mn7 O19 92.09(15) . . ?
O21 Mn7 O20 89.13(16) . . ?
N86 Mn8 N90 95.2(6) . . ?
N94 Mn8 N86 97.9(7) . . ?
N94 Mn8 N90 98.2(6) . . ?
N94 Mn8 O24 72.4(5) . . ?
O22 Mn8 N86 75.3(5) . . ?
O22 Mn8 N90 156.5(4) . . ?
O22 Mn8 N94 104.3(5) . . ?
O22 Mn8 O23 89.70(16) . . ?
O22 Mn8 O24 85.74(14) . . ?
O23 Mn8 N86 101.7(4) . . ?
O23 Mn8 N90 71.0(4) . . ?
O23 Mn8 N94 158.3(5) . . ?
O23 Mn8 O24 92.57(15) . . ?
O24 Mn8 N86 156.0(5) . . ?
O24 Mn8 N90 107.7(4) . . ?
N2 N1 H1 121.3 . . ?
C1 N1 H1 121.3 . . ?
C1 N1 N2 117.3(12) . . ?
Mn1 N2 H2A 109.9 . . ?
Mn1 N2 H2B 109.9 . . ?
N1 N2 Mn1 108.9(11) . . ?
N1 N2 H2A 109.9 . . ?
N1 N2 H2B 109.9 . . ?
H2A N2 H2B 108.3 . . ?
N4 N3 H3 128.0 . . ?
N4 N3 C1 104.0(18) . . ?
C1 N3 H3 128.0 . . ?
N3 N4 H4A 109.8 . . ?
N3 N4 H4B 108.0 . . ?
H4A N4 H4B 109.5 . . ?
N6 N5 H5 119.0 . . ?
C2 N5 H5 119.0 . . ?
C2 N5 N6 122.1(13) . . ?
Mn1 N6 H6A 110.2 . . ?
Mn1 N6 H6B 110.2 . . ?
N5 N6 Mn1 107.4(10) . . ?
N5 N6 H6A 110.2 . . ?
N5 N6 H6B 110.2 . . ?
H6A N6 H6B 108.5 . . ?
N8 N7 H7 119.6 . . ?
C2 N7 H7 119.6 . . ?
C2 N7 N8 120.8(15) . . ?
N7 N8 H8A 109.3 . . ?
N7 N8 H8B 108.7 . . ?
H8A N8 H8B 109.5 . . ?
N10 N9 H9 124.0 . . ?
C3 N9 H9 124.0 . . ?
C3 N9 N10 112.0(12) . . ?
Mn1 N10 H10A 110.2 . . ?
Mn1 N10 H10B 110.2 . . ?
N9 N10 Mn1 107.6(10) . . ?
N9 N10 H10A 110.2 . . ?
N9 N10 H10B 110.2 . . ?
H10A N10 H10B 108.5 . . ?
N12 N11 H11 120.3 . . ?
N12 N11 C3 119.4(15) . . ?
C3 N11 H11 120.3 . . ?
N11 N12 H12A 109.5 . . ?
N11 N12 H12B 109.8 . . ?
H12A N12 H12B 109.4 . . ?
N14 N13 H13 120.7 . . ?
C4 N13 H13 120.7 . . ?
C4 N13 N14 118.5(12) . . ?
Mn2 N14 H14A 110.6 . . ?
Mn2 N14 H14B 110.6 . . ?
N13 N14 Mn2 105.7(10) . . ?
N13 N14 H14A 110.6 . . ?
N13 N14 H14B 110.6 . . ?
H14A N14 H14B 108.7 . . ?
N16 N15 H15 119.4 . . ?
C4 N15 H15 119.4 . . ?
C4 N15 N16 121.1(15) . . ?
N15 N16 H16A 107.7 . . ?
N15 N16 H16B 109.2 . . ?
H16A N16 H16B 109.4 . . ?
N18 N17 H17 123.6 . . ?
C5 N17 H17 123.6 . . ?
C5 N17 N18 112.8(12) . . ?
Mn2 N18 H18A 109.8 . . ?
Mn2 N18 H18B 109.8 . . ?
N17 N18 Mn2 109.4(10) . . ?
N17 N18 H18A 109.8 . . ?
N17 N18 H18B 109.8 . . ?
H18A N18 H18B 108.2 . . ?
N20 N19 H19 121.2 . . ?
N20 N19 C5 117.5(13) . . ?
C5 N19 H19 121.2 . . ?
N19 N20 H20A 108.5 . . ?
N19 N20 H20B 109.2 . . ?
H20A N20 H20B 109.4 . . ?
N22 N21 H21 121.6 . . ?
N22 N21 C6 116.8(13) . . ?
C6 N21 H21 121.6 . . ?
Mn2 N22 H22A 109.8 . . ?
Mn2 N22 H22B 109.8 . . ?
N21 N22 Mn2 109.2(10) . . ?
N21 N22 H22A 109.8 . . ?
N21 N22 H22B 109.8 . . ?
H22A N22 H22B 108.3 . . ?
N24 N23 H23 118.3 . . ?
N24 N23 C6 123.3(14) . . ?
C6 N23 H23 118.3 . . ?
N23 N24 H24A 110.2 . . ?
N23 N24 H24B 108.7 . . ?
H24A N24 H24B 109.5 . . ?
N26 N25 H25 126.8 . . ?
C7 N25 H25 126.8 . . ?
C7 N25 N26 106.3(15) . . ?
Mn3 N26 H26A 109.0 . . ?
Mn3 N26 H26B 109.0 . . ?
N25 N26 Mn3 113.1(12) . . ?
N25 N26 H26A 109.0 . . ?
N25 N26 H26B 109.0 . . ?
H26A N26 H26B 107.8 . . ?
N28 N27 H27 118.5 . . ?
N28 N27 C7 123.0(13) . . ?
C7 N27 H27 118.5 . . ?
N27 N28 H28A 119.3 . . ?
N27 N28 H28B 98.9 . . ?
N27 N28 H28C 115.9 . . ?
H28A N28 H28B 107.3 . . ?
H28A N28 H28C 107.3 . . ?
H28B N28 H28C 106.9 . . ?
N30 N29 H29 124.2 . . ?
C8 N29 H29 124.2 . . ?
C8 N29 N30 111.5(12) . . ?
Mn3 N30 H30A 109.7 . . ?
Mn3 N30 H30B 109.7 . . ?
N29 N30 Mn3 109.6(11) . . ?
N29 N30 H30A 109.7 . . ?
N29 N30 H30B 109.7 . . ?
H30A N30 H30B 108.2 . . ?
N32 N31 H31 118.9 . . ?
C8 N31 H31 118.9 . . ?
C8 N31 N32 122.3(15) . . ?
N31 N32 H32A 109.6 . . ?
N31 N32 H32B 109.3 . . ?
H32A N32 H32B 109.5 . . ?
N34 N33 H33 118.7 . . ?
C9 N33 H33 118.7 . . ?
C9 N33 N34 122.5(13) . . ?
Mn3 N34 H34A 110.8 . . ?
Mn3 N34 H34B 110.8 . . ?
N33 N34 Mn3 104.8(11) . . ?
N33 N34 H34A 110.8 . . ?
N33 N34 H34B 110.8 . . ?
H34A N34 H34B 108.9 . . ?
N36 N35 H35 119.9 . . ?
C9 N35 H35 119.9 . . ?
C9 N35 N36 120.1(17) . . ?
N35 N36 H36A 109.5 . . ?
N35 N36 H36B 108.2 . . ?
H36A N36 H36B 109.5 . . ?
N38 N37 H37 122.4 . . ?
C10 N37 H37 122.4 . . ?
C10 N37 N38 115.2(13) . . ?
Mn4 N38 H38A 109.6 . . ?
Mn4 N38 H38B 109.6 . . ?
N37 N38 Mn4 110.2(11) . . ?
N37 N38 H38A 109.6 . . ?
N37 N38 H38B 109.6 . . ?
H38A N38 H38B 108.1 . . ?
N40 N39 H39 122.8 . . ?
C10 N39 H39 122.8 . . ?
C10 N39 N40 114.4(16) . . ?
N39 N40 H40A 106.5 . . ?
N39 N40 H40B 106.5 . . ?
H40A N40 H40B 106.9 . . ?
N42 N41 H41 119.8 . . ?
N42 N41 C11 120.3(15) . . ?
C11 N41 H41 119.8 . . ?
Mn4 N42 H42A 110.1 . . ?
Mn4 N42 H42B 110.1 . . ?
N41 N42 Mn4 107.9(13) . . ?
N41 N42 H42A 110.1 . . ?
N41 N42 H42B 110.1 . . ?
H42A N42 H42B 108.4 . . ?
N44 N43 H43 119.0 . . ?
N44 N43 C11 122.0(13) . . ?
C11 N43 H43 119.0 . . ?
N43 N44 H44A 107.7 . . ?
N43 N44 H44B 110.7 . . ?
H44A N44 H44B 109.5 . . ?
N46 N45 H45 119.0 . . ?
C12 N45 H45 119.0 . . ?
C12 N45 N46 122.0(17) . . ?
Mn4 N46 H46A 111.3 . . ?
Mn4 N46 H46B 111.3 . . ?
N45 N46 Mn4 102.5(14) . . ?
N45 N46 H46A 111.3 . . ?
N45 N46 H46B 111.3 . . ?
H46A N46 H46B 109.2 . . ?
N48 N47 H47 119.2 . . ?
N48 N47 C12 121.7(12) . . ?
C12 N47 H47 119.2 . . ?
N47 N48 H48A 110.6 . . ?
N47 N48 H48B 111.2 . . ?
H48A N48 H48B 109.4 . . ?
N50 N49 H49 121.0 . . ?
N50 N49 C13 117.9(17) . . ?
C13 N49 H49 121.0 . . ?
Mn5 N50 H50A 109.4 . . ?
Mn5 N50 H50B 109.4 . . ?
N49 N50 Mn5 111.1(13) . . ?
N49 N50 H50A 109.4 . . ?
N49 N50 H50B 109.4 . . ?
H50A N50 H50B 108.0 . . ?
N52 N51 H51 122.3 . . ?
C13 N51 H51 122.3 . . ?
C13 N51 N52 115.3(17) . . ?
N51 N52 H52A 108.6 . . ?
N51 N52 H52B 109.5 . . ?
H52A N52 H52B 109.5 . . ?
N54 N53 H53 119.8 . . ?
C14 N53 H53 119.8 . . ?
C14 N53 N54 120.3(13) . . ?
Mn5 N54 H54A 110.2 . . ?
Mn5 N54 H54B 110.2 . . ?
N53 N54 Mn5 107.5(11) . . ?
N53 N54 H54A 110.2 . . ?
N53 N54 H54B 110.2 . . ?
H54A N54 H54B 108.5 . . ?
N56 N55 H55 116.2 . . ?
C14 N55 H55 116.2 . . ?
C14 N55 N56 127.6(16) . . ?
N55 N56 H56A 106.3 . . ?
N55 N56 H56B 107.3 . . ?
H56A N56 H56B 109.5 . . ?
C15 N57 N58 115.4(14) . . ?
Mn5 N58 H58A 110.8 . . ?
Mn5 N58 H58B 110.8 . . ?
N57 N58 Mn5 104.7(11) . . ?
N57 N58 H58A 110.8 . . ?
N57 N58 H58B 110.8 . . ?
H58A N58 H58B 108.9 . . ?
N60 N59 H59 122.1 . . ?
N60 N59 C15 115.9(18) . . ?
C15 N59 H59 122.1 . . ?
N59 N60 H60A 110.3 . . ?
N59 N60 H60B 107.6 . . ?
H60A N60 H60B 109.4 . . ?
N62 N61 H61 123.4 . . ?
C16 N61 H61 123.4 . . ?
C16 N61 N62 113.2(13) . . ?
Mn6 N62 H62A 109.2 . . ?
Mn6 N62 H62B 109.2 . . ?
N61 N62 Mn6 112.2(12) . . ?
N61 N62 H62A 109.2 . . ?
N61 N62 H62B 109.2 . . ?
H62A N62 H62B 107.9 . . ?
N64 N63 H63 122.3 . . ?
N64 N63 C16 115.3(15) . . ?
C16 N63 H63 122.3 . . ?
N63 N64 H64A 108.8 . . ?
N63 N64 H64B 107.4 . . ?
H64A N64 H64B 109.5 . . ?
N66 N65 H65 118.8 . . ?
N66 N65 C17 122.4(15) . . ?
C17 N65 H65 118.8 . . ?
Mn6 N66 H66A 109.9 . . ?
Mn6 N66 H66B 109.9 . . ?
N65 N66 Mn6 108.8(12) . . ?
N65 N66 H66A 109.9 . . ?
N65 N66 H66B 109.9 . . ?
H66A N66 H66B 108.3 . . ?
N68 N67 H67 116.4 . . ?
C17 N67 H67 116.4 . . ?
C17 N67 N68 127.2(15) . . ?
N67 N68 H68A 102.7 . . ?
N67 N68 H68B 112.3 . . ?
H68A N68 H68B 109.5 . . ?
N70 N69 H69 119.1 . . ?
C18 N69 H69 119.1 . . ?
C18 N69 N70 121.9(19) . . ?
Mn6 N70 H70A 109.8 . . ?
Mn6 N70 H70B 109.8 . . ?
N69 N70 Mn6 109.3(14) . . ?
N69 N70 H70A 109.8 . . ?
N69 N70 H70B 109.8 . . ?
H70A N70 H70B 108.3 . . ?
N72 N71 H71 124.9 . . ?
N72 N71 C18 110(3) . . ?
C18 N71 H71 124.9 . . ?
N71 N72 H72A 99.7 . . ?
N71 N72 H72B 114.8 . . ?
H72A N72 H72B 109.5 . . ?
N74 N73 H73 122.6 . . ?
C19 N73 H73 122.6 . . ?
C19 N73 N74 114.7(15) . . ?
Mn7 N74 H74A 109.0 . . ?
Mn7 N74 H74B 109.0 . . ?
N73 N74 Mn7 112.8(13) . . ?
N73 N74 H74A 109.0 . . ?
N73 N74 H74B 109.0 . . ?
H74A N74 H74B 107.8 . . ?
N76 N75 H75 121.0 . . ?
N76 N75 C19 118.0(16) . . ?
C19 N75 H75 121.0 . . ?
N75 N76 H76A 106.3 . . ?
N75 N76 H76B 109.0 . . ?
H76A N76 H76B 109.5 . . ?
N78 N77 H77 118.5 . . ?
C20 N77 H77 118.5 . . ?
C20 N77 N78 123.1(12) . . ?
Mn7 N78 H78A 110.8 . . ?
Mn7 N78 H78B 110.8 . . ?
N77 N78 Mn7 104.7(10) . . ?
N77 N78 H78A 110.8 . . ?
N77 N78 H78B 110.8 . . ?
H78A N78 H78B 108.9 . . ?
N80 N79 H79 119.9 . . ?
C20 N79 H79 119.9 . . ?
C20 N79 N80 120.3(15) . . ?
N79 N80 H80A 109.5 . . ?
N79 N80 H80B 108.1 . . ?
H80A N80 H80B 109.5 . . ?
N82 N81 H81 119.9 . . ?
C21 N81 H81 119.9 . . ?
C21 N81 N82 120.2(17) . . ?
Mn7 N82 H82A 110.0 . . ?
Mn7 N82 H82B 110.0 . . ?
N81 N82 Mn7 108.3(14) . . ?
N81 N82 H82A 110.0 . . ?
N81 N82 H82B 110.0 . . ?
H82A N82 H82B 108.4 . . ?
N84 N83 H83 122.6 . . ?
N84 N83 C21 115(2) . . ?
C21 N83 H83 122.6 . . ?
N83 N84 H84A 120.0 . . ?
N83 N84 H84B 120.0 . . ?
H84A N84 H84B 120.0 . . ?
N86 N85 H85 121.6 . . ?
C22 N85 H85 121.6 . . ?
C22 N85 N86 116.7(15) . . ?
Mn8 N86 H86A 110.2 . . ?
Mn8 N86 H86B 110.2 . . ?
N85 N86 Mn8 107.8(12) . . ?
N85 N86 H86A 110.2 . . ?
N85 N86 H86B 110.2 . . ?
H86A N86 H86B 108.5 . . ?
N88 N87 H87 124.3 . . ?
N88 N87 C22 111.4(18) . . ?
C22 N87 H87 124.3 . . ?
N87 N88 H88A 107.3 . . ?
N87 N88 H88B 109.9 . . ?
H88A N88 H88B 109.4 . . ?
N90 N89 H89 123.0 . . ?
C23 N89 H89 123.0 . . ?
C23 N89 N90 113.9(13) . . ?
Mn8 N90 H90A 109.8 . . ?
Mn8 N90 H90B 109.8 . . ?
N89 N90 Mn8 109.5(11) . . ?
N89 N90 H90A 109.8 . . ?
N89 N90 H90B 109.8 . . ?
H90A N90 H90B 108.2 . . ?
N92 N91 H91 117.7 . . ?
C23 N91 H91 117.7 . . ?
C23 N91 N92 124.5(18) . . ?
N91 N92 H92A 108.6 . . ?
N91 N92 H92B 109.2 . . ?
H92A N92 H92B 109.5 . . ?
N94 N93 H93 120.6 . . ?
C24 N93 H93 120.6 . . ?
C24 N93 N94 118.7(19) . . ?
Mn8 N94 H94A 109.3 . . ?
Mn8 N94 H94B 109.3 . . ?
N93 N94 Mn8 111.7(16) . . ?
N93 N94 H94A 109.3 . . ?
N93 N94 H94B 109.3 . . ?
H94A N94 H94B 107.9 . . ?
N96 N95 H95 119.5 . . ?
N96 N95 C24 120.9(13) . . ?
C24 N95 H95 119.5 . . ?
N95 N96 H96A 108.5 . . ?
N95 N96 H96B 109.8 . . ?
H96A N96 H96B 109.5 . . ?
O25 N97 O26 118.6(14) . . ?
O25 N97 C25 119.2(14) . . ?
O26 N97 C25 121.9(15) . . ?
O27 N98 O28 117.7(14) . . ?
O27 N98 C25 124.6(14) . . ?
O28 N98 C25 117.7(13) . . ?
O29 N99 C26 107.8(14) . . ?
O30 N99 O29 123.5(14) . . ?
O30 N99 C26 123.9(16) . . ?
O31 N100 O32 116.7(14) . . ?
O31 N100 C26 125.0(12) . . ?
O32 N100 C26 116.9(13) . . ?
O33 N101 C27 113.1(12) . . ?
O34 N101 O33 118.1(14) . . ?
O34 N101 C27 128.5(13) . . ?
O35 N102 O36 120.2(12) . . ?
O35 N102 C27 125.6(13) . . ?
O36 N102 C27 113.9(11) . . ?
O37 N103 C28 111.3(12) . . ?
O38 N103 O37 123.8(14) . . ?
O38 N103 C28 124.9(13) . . ?
O39 N104 C28 126.1(13) . . ?
O40 N104 O39 116.0(12) . . ?
O40 N104 C28 117.1(13) . . ?
O41 N105 O42 111.5(14) . . ?
O41 N105 C29 121.5(13) . . ?
O42 N105 C29 125.8(13) . . ?
O43 N106 C29 120.6(14) . . ?
O44 N106 O43 118.6(13) . . ?
O44 N106 C29 120.5(14) . . ?
O45 N107 O46 128.3(14) . . ?
O45 N107 C30 118.2(13) . . ?
O46 N107 C30 113.4(12) . . ?
O47 N108 O48 124.8(14) . . ?
O47 N108 C30 120.7(13) . . ?
O48 N108 C30 114.5(13) . . ?
O50 N109 O49 117.9(14) . . ?
O50 N109 C31 121.2(14) . . ?
C31 N109 O49 120.8(13) . . ?
O51 N110 C31 123.3(14) . . ?
O52 N110 O51 118.9(14) . . ?
O52 N110 C31 117.8(14) . . ?
O53 N111 O54 113.5(14) . . ?
O53 N111 C32 122.6(13) . . ?
O54 N111 C32 123.9(13) . . ?
O55 N112 O56 124.2(15) . . ?
O55 N112 C32 125.0(15) . . ?
O56 N112 C32 109.9(14) . . ?
O57 N113 O58 118.6(13) . . ?
O57 N113 C33 117.2(12) . . ?
O58 N113 C33 123.7(11) . . ?
O59 N114 O60 125.5(14) . . ?
O59 N114 C33 123.5(14) . . ?
O60 N114 C33 110.6(13) . . ?
O61 N115 C34 115.8(12) . . ?
O62 N115 O61 122.2(12) . . ?
O62 N115 C34 121.8(12) . . ?
O63 N116 C34 121.9(13) . . ?
O64 N116 O63 120.7(14) . . ?
O64 N116 C34 117.4(13) . . ?
O65 N117 C35 117.7(11) . . ?
O66 N117 O65 120.1(13) . . ?
O66 N117 C35 122.0(13) . . ?
O67 N118 O68 120.1(14) . . ?
O67 N118 C35 123.4(12) . . ?
O68 N118 C35 116.0(12) . . ?
O69 N119 C36 114.9(13) . . ?
O70 N119 O69 111.7(14) . . ?
O70 N119 C36 132.9(15) . . ?
O71 N120 C36 116.0(14) . . ?
O72 N120 O71 125.0(14) . . ?
O72 N120 C36 119.0(13) . . ?
C1 O1 Mn1 113.86(10) . . ?
C2 O2 Mn1 117.22(10) . . ?
C3 O3 Mn1 119.95(10) . . ?
C4 O4 Mn2 117.59(10) . . ?
C5 O5 Mn2 113.65(10) . . ?
C6 O6 Mn2 117.93(10) . . ?
C7 O7 Mn3 109.68(10) . . ?
C8 O8 Mn3 118.34(11) . . ?
C9 O9 Mn3 113.07(10) . . ?
C10 O10 Mn4 115.28(11) . . ?
C11 O11 Mn4 113.99(12) . . ?
C12 O12 Mn4 108.72(12) . . ?
C13 O13 Mn5 119.32(11) . . ?
C14 O14 Mn5 116.66(10) . . ?
C15 O15 Mn5 112.44(10) . . ?
C16 O16 Mn6 115.09(11) . . ?
C17 O17 Mn6 114.85(11) . . ?
C18 O18 Mn6 113.85(11) . . ?
C19 O19 Mn7 112.15(11) . . ?
C20 O20 Mn7 118.44(11) . . ?
C21 O21 Mn7 111.36(12) . . ?
C22 O22 Mn8 115.87(11) . . ?
C23 O23 Mn8 122.27(11) . . ?
C24 O24 Mn8 106.49(10) . . ?
N1 C1 N3 127.5(10) . . ?
O1 C1 N1 125.0(7) . . ?
O1 C1 N3 107.5(7) . . ?
N5 C2 N7 121.1(10) . . ?
O2 C2 N5 119.2(7) . . ?
O2 C2 N7 118.4(7) . . ?
N9 C3 N11 109.4(10) . . ?
O3 C3 N9 125.5(7) . . ?
O3 C3 N11 124.9(7) . . ?
N15 C4 N13 112.7(10) . . ?
O4 C4 N13 119.9(6) . . ?
O4 C4 N15 127.2(8) . . ?
N17 C5 N19 111.6(8) . . ?
O5 C5 N17 125.7(6) . . ?
O5 C5 N19 122.7(6) . . ?
N21 C6 N23 116.7(9) . . ?
O6 C6 N21 123.5(7) . . ?
O6 C6 N23 119.8(6) . . ?
N25 C7 N27 113.0(12) . . ?
O7 C7 N25 137.0(10) . . ?
O7 C7 N27 109.9(7) . . ?
N31 C8 N29 107.9(10) . . ?
O8 C8 N29 124.2(6) . . ?
O8 C8 N31 127.5(8) . . ?
N33 C9 N35 118.4(11) . . ?
N33 C9 O9 121.1(7) . . ?
N35 C9 O9 120.2(8) . . ?
N37 C10 N39 119.0(11) . . ?
O10 C10 N37 121.1(7) . . ?
O10 C10 N39 118.3(8) . . ?
N41 C11 N43 110.4(11) . . ?
O11 C11 N41 116.8(8) . . ?
O11 C11 N43 132.3(8) . . ?
N45 C12 N47 116.1(11) . . ?
N45 C12 O12 127.9(9) . . ?
O12 C12 N47 114.2(7) . . ?
N51 C13 N49 123.4(12) . . ?
N51 C13 O13 118.8(9) . . ?
O13 C13 N49 117.8(9) . . ?
N53 C14 N55 120.9(11) . . ?
N53 C14 O14 122.6(7) . . ?
O14 C14 N55 114.6(8) . . ?
N57 C15 N59 122.6(11) . . ?
N57 C15 O15 130.9(9) . . ?
O15 C15 N59 105.9(6) . . ?
N61 C16 N63 116.8(10) . . ?
O16 C16 N61 123.9(7) . . ?
O16 C16 N63 118.8(7) . . ?
N65 C17 N67 125.7(10) . . ?
N65 C17 O17 121.4(6) . . ?
O17 C17 N67 112.7(8) . . ?
N69 C18 N71 118.9(14) . . ?
N69 C18 O18 119.2(10) . . ?
O18 C18 N71 121.7(10) . . ?
N73 C19 N75 111.9(11) . . ?
O19 C19 N73 127.0(8) . . ?
O19 C19 N75 120.6(8) . . ?
N79 C20 N77 123.3(9) . . ?
O20 C20 N77 117.1(6) . . ?
O20 C20 N79 119.4(7) . . ?
N81 C21 N83 132.5(13) . . ?
O21 C21 N81 120.9(8) . . ?
O21 C21 N83 106.6(9) . . ?
N85 C22 N87 125.2(11) . . ?
O22 C22 N85 123.6(8) . . ?
O22 C22 N87 111.2(7) . . ?
N91 C23 N89 116.0(11) . . ?
O23 C23 N89 120.4(7) . . ?
O23 C23 N91 123.3(9) . . ?
N93 C24 N95 112.3(12) . . ?
N93 C24 O24 129.9(10) . . ?
O24 C24 N95 117.7(8) . . ?
N97 C25 N98 119.6(11) . . ?
C26 C25 N97 120.8(8) . . ?
C26 C25 N98 118.6(7) . . ?
N99 C26 N100 118.6(11) . . ?
N99 C26 C25 120.4(9) . . ?
C25 C26 N100 116.8(6) . . ?
N102 C27 N101 118.7(10) . . ?
N102 C27 C28 116.4(7) . . ?
C28 C27 N101 123.3(7) . . ?
N104 C28 N103 117.4(10) . . ?
N104 C28 C27 121.1(7) . . ?
C27 C28 N103 121.5(7) . . ?
N105 C29 N106 122.3(11) . . ?
N105 C29 C30 122.8(7) . . ?
C30 C29 N106 114.6(8) . . ?
N107 C30 N108 122.7(10) . . ?
C29 C30 N107 117.7(7) . . ?
C29 C30 N108 119.4(7) . . ?
N109 C31 N110 123.7(11) . . ?
N109 C31 C32 118.5(8) . . ?
N110 C31 C32 116.8(8) . . ?
N111 C32 C31 113.6(7) . . ?
N112 C32 N111 117.3(11) . . ?
N112 C32 C31 129.1(8) . . ?
N113 C33 N114 116.7(10) . . ?
C34 C33 N113 120.9(6) . . ?
C34 C33 N114 121.3(7) . . ?
N116 C34 N115 120.1(10) . . ?
C33 C34 N115 118.3(6) . . ?
C33 C34 N116 121.5(7) . . ?
N117 C35 C36 116.1(7) . . ?
N118 C35 N117 122.4(9) . . ?
N118 C35 C36 120.0(7) . . ?
N119 C36 N120 121.4(11) . . ?
N119 C36 C35 120.3(8) . . ?
N120 C36 C35 118.2(7) . . ?

loop_
_geom_bond_atom_site_label_1
_geom_bond_atom_site_label_2
_geom_bond_distance
_geom_bond_site_symmetry_2
_geom_bond_publ_flag
Mn1 N2 2.261(14) . ?
Mn1 N6 2.304(14) . ?
Mn1 N10 2.283(16) . ?
Mn1 O1 2.125(4) . ?
Mn1 O2 2.172(3) . ?
Mn1 O3 2.087(4) . ?
Mn2 N14 2.278(14) . ?
Mn2 N18 2.202(15) . ?
Mn2 N22 2.311(14) . ?
Mn2 O4 2.130(4) . ?
Mn2 O5 2.144(4) . ?
Mn2 O6 2.118(4) . ?
Mn3 N26 2.184(17) . ?
Mn3 N30 2.174(16) . ?
Mn3 N34 2.252(16) . ?
Mn3 O7 2.177(4) . ?
Mn3 O8 2.128(4) . ?
Mn3 O9 2.161(4) . ?
Mn4 N38 2.200(15) . ?
Mn4 N42 2.140(18) . ?
Mn4 N46 2.292(18) . ?
Mn4 O10 2.156(5) . ?
Mn4 O11 2.103(4) . ?
Mn4 O12 2.140(4) . ?
Mn5 N50 2.255(18) . ?
Mn5 N54 2.243(15) . ?
Mn5 N58 2.304(16) . ?
Mn5 O13 2.123(4) . ?
Mn5 O14 2.167(4) . ?
Mn5 O15 2.162(4) . ?
Mn6 N62 2.199(16) . ?
Mn6 N66 2.300(15) . ?
Mn6 N70 2.188(19) . ?
Mn6 O16 2.128(4) . ?
Mn6 O17 2.134(4) . ?
Mn6 O18 2.157(4) . ?
Mn7 N74 2.220(17) . ?
Mn7 N78 2.306(15) . ?
Mn7 N82 2.178(18) . ?
Mn7 O19 2.214(4) . ?
Mn7 O20 2.149(4) . ?
Mn7 O21 2.104(4) . ?
Mn8 N86 2.259(15) . ?
Mn8 N90 2.266(16) . ?
Mn8 N94 2.218(18) . ?
Mn8 O22 2.081(4) . ?
Mn8 O23 2.120(4) . ?
Mn8 O24 2.236(4) . ?
N1 H1 0.8600 . ?
N1 N2 1.39(2) . ?
N1 C1 1.283(18) . ?
N2 H2A 0.8900 . ?
N2 H2B 0.8900 . ?
N3 H3 0.8600 . ?
N3 N4 1.25(2) . ?
N3 C1 1.546(18) . ?
N4 H4A 0.8898 . ?
N4 H4B 0.8897 . ?
N5 H5 0.8600 . ?
N5 N6 1.321(18) . ?
N5 C2 1.307(14) . ?
N6 H6A 0.8900 . ?
N6 H6B 0.8900 . ?
N7 H7 0.8600 . ?
N7 N8 1.47(2) . ?
N7 C2 1.383(15) . ?
N8 H8A 0.8903 . ?
N8 H8B 0.8901 . ?
N9 H9 0.8600 . ?
N9 N10 1.47(2) . ?
N9 C3 1.347(15) . ?
N10 H10A 0.8900 . ?
N10 H10B 0.8900 . ?
N11 H11 0.8600 . ?
N11 N12 1.35(2) . ?
N11 C3 1.469(17) . ?
N12 H12A 0.8904 . ?
N12 H12B 0.8899 . ?
N13 H13 0.8600 . ?
N13 N14 1.467(19) . ?
N13 C4 1.382(15) . ?
N14 H14A 0.8900 . ?
N14 H14B 0.8900 . ?
N15 H15 0.8600 . ?
N15 N16 1.38(2) . ?
N15 C4 1.316(16) . ?
N16 H16A 0.8902 . ?
N16 H16B 0.8905 . ?
N17 H17 0.8600 . ?
N17 N18 1.454(18) . ?
N17 C5 1.339(16) . ?
N18 H18A 0.8900 . ?
N18 H18B 0.8900 . ?
N19 H19 0.8600 . ?
N19 N20 1.386(18) . ?
N19 C5 1.391(15) . ?
N20 H20A 0.8904 . ?
N20 H20B 0.8903 . ?
N21 H21 0.8600 . ?
N21 N22 1.318(18) . ?
N21 C6 1.335(16) . ?
N22 H22A 0.8900 . ?
N22 H22B 0.8900 . ?
N23 H23 0.8600 . ?
N23 N24 1.368(12) . ?
N23 C6 1.396(14) . ?
N24 H24A 0.8899 . ?
N24 H24B 0.8896 . ?
N25 H25 0.8600 . ?
N25 N26 1.45(2) . ?
N25 C7 1.275(19) . ?
N26 H26A 0.8900 . ?
N26 H26B 0.8900 . ?
N27 H27 0.8600 . ?
N27 N28 1.353(13) . ?
N27 C7 1.412(12) . ?
N28 H28A 0.8602 . ?
N28 H28B 0.9003 . ?
N28 H28C 0.8998 . ?
N29 H29 0.8600 . ?
N29 N30 1.458(19) . ?
N29 C8 1.366(17) . ?
N30 H30A 0.8900 . ?
N30 H30B 0.8900 . ?
N31 H31 0.8600 . ?
N31 N32 1.39(2) . ?
N31 C8 1.364(16) . ?
N32 H32A 0.8892 . ?
N32 H32B 0.8894 . ?
N33 H33 0.8600 . ?
N33 N34 1.43(2) . ?
N33 C9 1.263(19) . ?
N34 H34A 0.8900 . ?
N34 H34B 0.8900 . ?
N35 H35 0.8600 . ?
N35 N36 1.364(13) . ?
N35 C9 1.289(19) . ?
N36 H36A 0.8903 . ?
N36 H36B 0.8902 . ?
N37 H37 0.8600 . ?
N37 N38 1.40(2) . ?
N37 C10 1.311(17) . ?
N38 H38A 0.8900 . ?
N38 H38B 0.8900 . ?
N39 H39 0.8600 . ?
N39 N40 1.39(2) . ?
N39 C10 1.348(17) . ?
N40 H40A 0.9002 . ?
N40 H40B 0.9005 . ?
N41 H41 0.8600 . ?
N41 N42 1.368(13) . ?
N41 C11 1.391(12) . ?
N42 H42A 0.8900 . ?
N42 H42B 0.8900 . ?
N43 H43 0.8600 . ?
N43 N44 1.368(13) . ?
N43 C11 1.409(12) . ?
N44 H44A 0.8898 . ?
N44 H44B 0.8901 . ?
N45 H45 0.8600 . ?
N45 N46 1.46(2) . ?
N45 C12 1.090(17) . ?
N46 H46A 0.8900 . ?
N46 H46B 0.8900 . ?
N47 H47 0.8600 . ?
N47 N48 1.340(13) . ?
N47 C12 1.441(11) . ?
N48 H48A 0.8909 . ?
N48 H48B 0.8896 . ?
N49 H49 0.8600 . ?
N49 N50 1.36(2) . ?
N49 C13 1.390(19) . ?
N50 H50A 0.8900 . ?
N50 H50B 0.8900 . ?
N51 H51 0.8600 . ?
N51 N52 1.44(2) . ?
N51 C13 1.241(19) . ?
N52 H52A 0.8901 . ?
N52 H52B 0.8900 . ?
N53 H53 0.8600 . ?
N53 N54 1.430(18) . ?
N53 C14 1.189(15) . ?
N54 H54A 0.8900 . ?
N54 H54B 0.8900 . ?
N55 H55 0.8600 . ?
N55 N56 1.43(2) . ?
N55 C14 1.288(16) . ?
N56 H56A 0.8899 . ?
N56 H56B 0.8898 . ?
N57 N58 1.51(2) . ?
N57 C15 1.183(18) . ?
N58 H58A 0.8900 . ?
N58 H58B 0.8900 . ?
N59 H59 0.8600 . ?
N59 N60 1.318(13) . ?
N59 C15 1.50(2) . ?
N60 H60A 0.8900 . ?
N60 H60B 0.8901 . ?
N61 H61 0.8600 . ?
N61 N62 1.41(2) . ?
N61 C16 1.308(16) . ?
N62 H62A 0.8900 . ?
N62 H62B 0.8900 . ?
N63 H63 0.8600 . ?
N63 N64 1.34(2) . ?
N63 C16 1.375(17) . ?
N64 H64A 0.8899 . ?
N64 H64B 0.8902 . ?
N65 H65 0.8600 . ?
N65 N66 1.261(13) . ?
N65 C17 1.268(15) . ?
N66 H66A 0.8900 . ?
N66 H66B 0.8900 . ?
N67 H67 0.8600 . ?
N67 N68 1.44(2) . ?
N67 C17 1.342(17) . ?
N68 H68A 0.8899 . ?
N68 H68B 0.8899 . ?
N69 H69 0.8600 . ?
N69 N70 1.42(2) . ?
N69 C18 1.19(2) . ?
N70 H70A 0.8900 . ?
N70 H70B 0.8900 . ?
N71 H71 0.8600 . ?
N71 N72 1.098(18) . ?
N71 C18 1.431(13) . ?
N72 H72A 0.8902 . ?
N72 H72B 0.8895 . ?
N73 H73 0.8600 . ?
N73 N74 1.35(2) . ?
N73 C19 1.253(18) . ?
N74 H74A 0.8900 . ?
N74 H74B 0.8900 . ?
N75 H75 0.8600 . ?
N75 N76 1.37(2) . ?
N75 C19 1.449(16) . ?
N76 H76A 0.8901 . ?
N76 H76B 0.8901 . ?
N77 H77 0.8600 . ?
N77 N78 1.43(2) . ?
N77 C20 1.363(15) . ?
N78 H78A 0.8900 . ?
N78 H78B 0.8900 . ?
N79 H79 0.8600 . ?
N79 N80 1.374(12) . ?
N79 C20 1.331(16) . ?
N80 H80A 0.8899 . ?
N80 H80B 0.8896 . ?
N81 H81 0.8600 . ?
N81 N82 1.33(2) . ?
N81 C21 1.317(18) . ?
N82 H82A 0.8900 . ?
N82 H82B 0.8900 . ?
N83 H83 0.8600 . ?
N83 N84 1.27(3) . ?
N83 C21 1.40(2) . ?
N84 H84A 0.8600 . ?
N84 H84B 0.8600 . ?
N85 H85 0.8600 . ?
N85 N86 1.39(2) . ?
N85 C22 1.334(19) . ?
N86 H86A 0.8900 . ?
N86 H86B 0.8900 . ?
N87 H87 0.8600 . ?
N87 N88 1.322(13) . ?
N87 C22 1.48(2) . ?
N88 H88A 0.8903 . ?
N88 H88B 0.8897 . ?
N89 H89 0.8600 . ?
N89 N90 1.49(2) . ?
N89 C23 1.302(17) . ?
N90 H90A 0.8900 . ?
N90 H90B 0.8900 . ?
N91 H91 0.8600 . ?
N91 N92 1.32(2) . ?
N91 C23 1.294(18) . ?
N92 H92A 0.8903 . ?
N92 H92B 0.8893 . ?
N93 H93 0.8600 . ?
N93 N94 1.26(2) . ?
N93 C24 1.23(2) . ?
N94 H94A 0.8900 . ?
N94 H94B 0.8900 . ?
N95 H95 0.8600 . ?
N95 N96 1.354(13) . ?
N95 C24 1.437(13) . ?
N96 H96A 0.8906 . ?
N96 H96B 0.8900 . ?
N97 O25 1.25(2) . ?
N97 O26 1.335(18) . ?
N97 C25 1.386(18) . ?
N98 O27 1.252(17) . ?
N98 O28 1.305(18) . ?
N98 C25 1.390(19) . ?
N99 O29 1.35(2) . ?
N99 O30 1.19(2) . ?
N99 C26 1.360(18) . ?
N100 O31 1.159(17) . ?
N100 O32 1.202(16) . ?
N100 C26 1.411(18) . ?
N101 O33 1.335(16) . ?
N101 O34 1.208(17) . ?
N101 C27 1.364(17) . ?
N102 O35 1.214(14) . ?
N102 O36 1.289(16) . ?
N102 C27 1.334(15) . ?
N103 O37 1.266(17) . ?
N103 O38 1.160(17) . ?
N103 C28 1.475(17) . ?
N104 O39 1.319(17) . ?
N104 O40 1.223(16) . ?
N104 C28 1.331(16) . ?
N105 O41 1.221(16) . ?
N105 O42 1.246(17) . ?
N105 C29 1.309(18) . ?
N106 O43 1.326(18) . ?
N106 O44 1.222(19) . ?
N106 C29 1.398(16) . ?
N107 O45 1.199(17) . ?
N107 O46 1.263(18) . ?
N107 C30 1.407(17) . ?
N108 O47 1.171(17) . ?
N108 O48 1.232(17) . ?
N108 C30 1.413(17) . ?
N109 O49 1.343(17) . ?
N109 O50 1.236(18) . ?
N109 C31 1.324(18) . ?
N110 O51 1.313(18) . ?
N110 O52 1.273(18) . ?
N110 C31 1.324(18) . ?
N111 O53 1.233(18) . ?
N111 O54 1.293(17) . ?
N111 C32 1.418(18) . ?
N112 O55 1.141(19) . ?
N112 O56 1.252(19) . ?
N112 C32 1.311(18) . ?
N113 O57 1.197(15) . ?
N113 O58 1.232(16) . ?
N113 C33 1.403(17) . ?
N114 O59 1.227(18) . ?
N114 O60 1.277(18) . ?
N114 C33 1.430(17) . ?
N115 O61 1.265(16) . ?
N115 O62 1.214(16) . ?
N115 C34 1.410(15) . ?
N116 O63 1.273(17) . ?
N116 O64 1.229(17) . ?
N116 C34 1.354(17) . ?
N117 O65 1.212(17) . ?
N117 O66 1.187(15) . ?
N117 C35 1.370(15) . ?
N118 O67 1.216(17) . ?
N118 O68 1.262(15) . ?
N118 C35 1.328(17) . ?
N119 O69 1.292(18) . ?
N119 O70 1.238(18) . ?
N119 C36 1.317(18) . ?
N120 O71 1.300(17) . ?
N120 O72 1.183(19) . ?
N120 C36 1.369(17) . ?
O1 C1 1.2759 . ?
O2 C2 1.2382 . ?
O3 C3 1.1437 . ?
O4 C4 1.2493 . ?
O5 C5 1.2302 . ?
O6 C6 1.1862 . ?
O7 C7 1.1453 . ?
O8 C8 1.1181 . ?
O9 C9 1.2898 . ?
O10 C10 1.2713 . ?
O11 C11 1.2922 . ?
O12 C12 1.3694 . ?
O13 C13 1.2750 . ?
O14 C14 1.2371 . ?
O15 C15 1.2534 . ?
O16 C16 1.2756 . ?
O17 C17 1.2736 . ?
O18 C18 1.3706 . ?
O19 C19 1.2349 . ?
O20 C20 1.2713 . ?
O21 C21 1.3135 . ?
O22 C22 1.2431 . ?
O23 C23 1.2282 . ?
O24 C24 1.2377 . ?
C25 C26 1.3682 . ?
C27 C28 1.3543 . ?
C29 C30 1.3717 . ?
C31 C32 1.4293 . ?
C33 C34 1.3330 . ?
C35 C36 1.4373 . ?

loop_
_geom_hbond_atom_site_label_D
_geom_hbond_atom_site_label_H
_geom_hbond_atom_site_label_A
_geom_hbond_distance_DH
_geom_hbond_distance_HA
_geom_hbond_distance_DA
_geom_hbond_angle_DHA
_geom_hbond_site_symmetry_A
_geom_hbond_publ_flag
N1 H1 O49 0.86 2.15 2.975(15) 160.1 5 yes
N2 H2A O4 0.89 2.19 3.039(16) 159.6 5 yes
N2 H2B O62 0.89 2.38 3.162(16) 147.3 . yes
N3 H3 O27 0.86 2.58 3.171(19) 127.1 5 yes
N3 H3 O40 0.86 2.65 3.118(19) 115.6 3_565 yes
N4 H4A O26 0.89 2.22 2.99(2) 143.5 5 yes
N4 H4B N80 0.89 2.36 3.05(3) 134.7 5 yes
N5 H5 O42 0.86 2.35 3.106(14) 147.3 6_565 yes
N5 H5 O43 0.86 2.66 3.141(14) 117.0 6_565 yes
N6 H6A O5 0.89 2.11 2.922(15) 151.6 5 yes
N6 H6A O6 0.89 2.59 3.101(15) 117.6 5 yes
N6 H6A O43 0.89 2.47 2.963(14) 115.7 6_565 yes
N6 H6B O65 0.89 2.26 3.143(14) 171.4 . yes
N7 H7 O57 0.86 2.62 3.366(16) 145.6 . yes
N8 H8A O63 0.89 2.36 3.12(2) 144.4 . yes
N8 H8B N35 0.89 2.65 3.10(2) 112.1 . yes
N8 H8B O54 0.89 2.43 3.12(2) 135.4 . yes
N9 H9 O33 0.86 2.60 3.226(15) 130.6 4_445 yes
N9 H9 O34 0.86 2.27 3.076(15) 155.5 4_445 yes
N10 H10A O6 0.89 2.04 2.900(15) 162.9 5 yes
N10 H10B N100 0.89 2.66 3.51(2) 161.0 5 yes
N10 H10B O31 0.89 2.27 3.138(15) 164.5 5 yes
N10 H10B O32 0.89 2.32 3.052(16) 139.5 5 yes
N11 H11 N17 0.86 2.67 3.41(2) 145.0 . yes
N12 H12A O72 0.89 2.14 3.004(18) 162.6 . yes
N12 H12B O46 0.89 2.64 3.361(18) 139.0 2_655 yes
N13 H13 O57 0.86 2.14 2.924(15) 152.0 . yes
N14 H14A O39 0.89 2.60 3.352(14) 142.7 3_565 yes
N14 H14A O40 0.89 2.14 2.966(15) 153.9 3_565 yes
N14 H14B O1 0.89 2.55 3.086(15) 119.3 . yes
N14 H14B O2 0.89 2.05 2.879(16) 154.9 . yes
N15 H15 O57 0.86 2.43 3.153(17) 141.7 . yes
N16 H16A O49 0.89 2.45 2.93(2) 114.5 . yes
N16 H16B N100 0.89 2.67 3.47(3) 149.5 . yes
N16 H16B O32 0.89 2.58 3.21(2) 128.9 . yes
N17 H17 O66 0.86 2.63 3.110(15) 116.4 . yes
N17 H17 O67 0.86 2.49 3.144(14) 132.9 . yes
N18 H18A O55 0.89 2.10 2.936(15) 156.2 . yes
N18 H18B O2 0.89 2.48 2.980(15) 116.3 . yes
N18 H18B O3 0.89 1.97 2.827(15) 160.0 . yes
N19 H19 O62 0.86 2.38 2.976(14) 126.9 9_554 yes
N19 H19 O63 0.86 2.21 2.854(15) 132.0 9_554 yes
N20 H20A N92 0.89 2.65 3.29(2) 129.8 . yes
N20 H20B N107 0.89 2.68 3.56(2) 171.0 2_655 yes
N20 H20B O45 0.89 2.16 2.991(15) 155.1 2_655 yes
N21 H21 O27 0.86 2.22 3.023(16) 154.8 5 yes
N21 H21 O28 0.86 2.54 3.182(16) 132.8 5 yes
N22 H22A O44 0.89 2.35 3.207(14) 163.0 2_655 yes
N22 H22B O1 0.89 2.14 2.999(15) 162.2 . yes
N23 H23 O34 0.86 2.44 3.003(15) 123.2 3_565 yes
N24 H24A O71 0.89 2.50 3.356(17) 162.3 9_554 yes
N24 H24B O27 0.89 2.56 3.293(18) 140.5 5 yes
N26 H26A O24 0.89 2.22 3.104(17) 169.3 6_565 yes
N26 H26B O60 0.89 2.39 3.253(16) 163.9 2_665 yes
N28 H28A O59 0.86 2.45 2.872(8) 110.6 . yes
N28 H28B N28 0.90 2.30 3.188(14) 170.0 2_665 yes
N29 H29 O50 0.86 2.38 3.101(16) 141.8 6_565 yes
N29 H29 O51 0.86 2.53 3.021(17) 117.4 6_565 yes
N30 H30A O22 0.89 2.45 3.033(15) 123.0 6_565 yes
N30 H30A O23 0.89 2.08 2.901(16) 153.2 6_565 yes
N31 H31 O38 0.86 2.43 3.047(18) 128.8 . yes
N31 H31 O39 0.86 2.21 2.893(16) 136.4 . yes
N32 H32A O61 0.89 2.08 2.940(16) 163.1 2_665 yes
N32 H32B N4 0.89 2.61 3.36(3) 141.8 2_665 yes
N32 H32B N80 0.89 2.58 3.31(2) 139.5 6_565 yes
N33 H33 O41 0.86 2.27 3.025(15) 147.2 6_565 yes
N34 H34A O22 0.89 2.04 2.879(19) 157.4 6_565 yes
N34 H34A O24 0.89 2.60 3.14(2) 119.2 6_565 yes
N34 H34B O64 0.89 2.19 3.020(19) 155.6 . yes
N35 H35 O41 0.86 2.44 3.132(19) 138.2 6_565 yes
N36 H36A N111 0.89 2.62 3.48(3) 163.8 . yes
N36 H36A O53 0.89 2.27 3.14(2) 165.5 . yes
N37 H37 O27 0.86 2.45 3.094(14) 132.0 8_655 yes
N38 H38A O36 0.89 2.27 3.154(17) 173.1 6_565 yes
N38 H38B O20 0.89 2.45 3.028(17) 122.9 8_655 yes
N38 H38B O21 0.89 2.09 2.887(17) 149.5 8_655 yes
N38 H38B O26 0.89 2.62 3.093(15) 113.8 8_655 yes
N39 H39 O70 0.86 2.56 3.139(17) 125.2 3_665 yes
N40 H40A N24 0.90 2.50 3.14(2) 128.2 4 yes
N42 H42A N108 0.89 2.69 3.52(2) 155.3 6_565 yes
N42 H42A O47 0.89 2.62 3.354(18) 140.7 6_565 yes
N42 H42A O48 0.89 2.17 2.994(17) 153.6 6_565 yes
N42 H42B O19 0.89 2.54 3.134(18) 124.6 8_655 yes
N42 H42B O20 0.89 1.98 2.787(18) 150.0 8_655 yes
N45 H45 O28 0.86 2.11 2.964(19) 174.2 9 yes
N46 H46B O19 0.89 2.20 3.07(2) 164.3 8_655 yes
N48 H48A N105 0.89 2.52 3.38(3) 161.9 6_565 yes
N48 H48A N106 0.89 2.68 3.43(3) 143.4 6_565 yes
N48 H48A O42 0.89 2.13 2.855(17) 137.3 6_565 yes
N48 H48A O43 0.89 2.37 2.97(2) 123.9 6_565 yes
N48 H48B O69 0.89 2.30 2.89(2) 123.9 . yes
N50 H50A O38 0.89 2.31 3.098(17) 147.4 . yes
N50 H50B O9 0.89 2.16 3.028(18) 166.2 . yes
N52 H52A N88 0.89 2.60 3.15(3) 120.7 . yes
N52 H52B O51 0.89 2.49 3.15(2) 131.2 . yes
N53 H53 O58 0.86 2.29 3.066(16) 149.8 2_665 yes
N54 H54B O7 0.89 2.59 3.040(15) 112.5 . yes
N54 H54B O8 0.89 2.13 2.979(17) 160.0 . yes
N56 H56A N60 0.89 2.40 3.25(3) 160.3 2_665 yes
N56 H56B O39 0.89 2.47 3.07(2) 125.9 . yes
N58 H58A N111 0.89 2.58 3.44(2) 162.6 . yes
N58 H58A O53 0.89 2.20 2.955(17) 142.0 . yes
N58 H58A O54 0.89 2.18 3.022(17) 157.5 . yes
N58 H58B O7 0.89 2.12 2.963(17) 158.3 . yes
N59 H59 N81 0.86 2.62 3.41(2) 154.1 . yes
N60 H60A O30 0.89 2.63 3.30(2) 133.7 . yes
N60 H60B O58 0.89 2.41 3.29(2) 166.3 . yes
N61 H61 O34 0.86 2.56 3.201(15) 132.2 6_565 yes
N62 H62A O10 0.89 2.63 3.049(17) 109.7 . yes
N62 H62A O11 0.89 2.05 2.930(18) 169.3 . yes
N62 H62B O71 0.89 2.14 2.965(18) 154.2 3_665 yes
N63 H63 O46 0.86 2.35 2.976(17) 129.8 . yes
N63 H63 O47 0.86 2.36 2.988(17) 130.6 . yes
N64 H64B N12 0.89 2.41 3.22(2) 150.5 3_665 yes
N65 H65 O41 0.86 2.51 3.222(16) 140.1 6_565 yes
N65 H65 O42 0.86 2.22 3.042(16) 159.6 6_565 yes
N66 H66A O12 0.89 2.24 3.102(17) 162.8 . yes
N67 H67 O67 0.86 2.61 3.138(17) 120.4 . yes
N68 H68A N65 0.89 2.52 2.960(13) 110.9 . yes
N68 H68A O42 0.89 2.41 3.275(18) 163.7 6_565 yes
N68 H68B O66 0.89 2.29 3.106(17) 152.5 . yes
N70 H70A O10 0.89 2.09 2.930(19) 156.5 . yes
N70 H70B O69 0.89 2.16 2.989(18) 154.3 . yes
N70 H70B O70 0.89 2.46 3.187(18) 139.3 . yes
N72 H72A O18 0.89 1.81 2.54(3) 137.7 . yes
N72 H72B O68 0.89 2.58 3.33(2) 142.0 3_665 yes
N73 H73 O33 0.86 2.17 2.966(17) 153.9 . yes
N74 H74A O13 0.89 2.63 3.183(16) 121.5 . yes
N74 H74A O14 0.89 2.11 2.947(17) 155.3 . yes
N75 H75 O33 0.86 2.28 3.020(19) 144.5 . yes
N76 H76A O48 0.89 2.50 3.14(2) 129.0 8_654 yes
N76 H76B O28 0.89 2.49 2.98(2) 115.5 2_665 yes
N77 H77 O49 0.86 2.54 3.211(14) 135.3 . yes
N77 H77 O50 0.86 2.32 3.104(14) 151.7 . yes
N78 H78A O13 0.89 2.07 2.926(16) 162.1 . yes
N78 H78B O25 0.89 2.25 3.119(16) 166.9 . yes
N79 H79 N41 0.86 2.69 3.44(2) 146.2 6_564 yes
N80 H80B O38 0.89 2.51 3.376(17) 164.0 8_654 yes
N82 H82A O15 0.89 1.94 2.802(19) 162.8 . yes
N82 H82B O30 0.89 2.07 2.900(18) 155.8 2_665 yes
N86 H86A O52 0.89 2.30 3.180(15) 168.8 . yes
N86 H86B O16 0.89 2.04 2.895(16) 160.6 . yes
N87 H87 N33 0.86 2.69 3.47(2) 152.3 8_654 yes
N87 H87 O41 0.86 2.57 3.186(19) 129.4 . yes
N88 H88B O47 0.89 2.35 3.20(2) 160.5 . yes
N89 H89 N118 0.86 2.71 3.48(2) 149.5 . yes
N89 H89 O67 0.86 2.30 3.136(16) 163.9 . yes
N89 H89 O68 0.86 2.53 3.159(17) 130.3 . yes
N90 H90B O17 0.89 2.10 2.952(16) 160.3 . yes
N92 H92B O56 0.89 2.21 3.09(2) 171.6 . yes
N93 H93 O68 0.86 2.30 3.13(2) 160.3 3_665 yes
N94 H94A O46 0.89 2.26 3.068(19) 151.5 . yes
N94 H94B O18 0.89 2.05 2.94(2) 172.1 . yes
N95 H95 O68 0.86 2.50 3.250(19) 146.0 3_665 yes
N96 H96B N116 0.89 2.50 3.31(3) 150.3 8_654 yes
N96 H96B O64 0.89 2.27 2.87(3) 123.9 8_654 yes

loop_
_geom_torsion_atom_site_label_1
_geom_torsion_atom_site_label_2
_geom_torsion_atom_site_label_3
_geom_torsion_atom_site_label_4
_geom_torsion
_geom_torsion_site_symmetry_1
_geom_torsion_site_symmetry_2
_geom_torsion_site_symmetry_3
_geom_torsion_site_symmetry_4
_geom_torsion_publ_flag
Mn1 O1 C1 N1 5.4(8) . . . . ?
Mn1 O1 C1 N3 -172.7(7) . . . . ?
Mn1 O2 C2 N5 4.9(7) . . . . ?
Mn1 O2 C2 N7 -162.6(8) . . . . ?
Mn1 O3 C3 N9 10.8(8) . . . . ?
Mn1 O3 C3 N11 -163.5(8) . . . . ?
Mn2 O4 C4 N13 -13.6(7) . . . . ?
Mn2 O4 C4 N15 172.3(9) . . . . ?
Mn2 O5 C5 N17 -11.0(8) . . . . ?
Mn2 O5 C5 N19 167.1(7) . . . . ?
Mn2 O6 C6 N21 -3.6(8) . . . . ?
Mn2 O6 C6 N23 176.8(8) . . . . ?
Mn3 O7 C7 N25 7.6(11) . . . . ?
Mn3 O7 C7 N27 -175.0(8) . . . . ?
Mn3 O8 C8 N29 7.9(9) . . . . ?
Mn3 O8 C8 N31 -164.0(9) . . . . ?
Mn3 O9 C9 N33 16.0(9) . . . . ?
Mn3 O9 C9 N35 -169.8(9) . . . . ?
Mn4 O10 C10 N37 1.6(9) . . . . ?
Mn4 O10 C10 N39 166.7(8) . . . . ?
Mn4 O11 C11 N41 -11.6(8) . . . . ?
Mn4 O11 C11 N43 159.4(11) . . . . ?
Mn4 O12 C12 N45 7.8(16) . . . . ?
Mn4 O12 C12 N47 171.6(10) . . . . ?
Mn5 O13 C13 N49 -0.4(8) . . . . ?
Mn5 O13 C13 N51 177.2(9) . . . . ?
Mn5 O14 C14 N53 2.4(9) . . . . ?
Mn5 O14 C14 N55 166.6(9) . . . . ?
Mn5 O15 C15 N57 -4.5(12) . . . . ?
Mn5 O15 C15 N59 166.6(8) . . . . ?
Mn6 O16 C16 N61 2.0(8) . . . . ?
Mn6 O16 C16 N63 -170.3(8) . . . . ?
Mn6 O17 C17 N65 2.1(9) . . . . ?
Mn6 O17 C17 N67 -173.8(8) . . . . ?
Mn6 O18 C18 N69 6.0(10) . . . . ?
Mn6 O18 C18 N71 -177.9(10) . . . . ?
Mn7 O19 C19 N73 2.8(10) . . . . ?
Mn7 O19 C19 N75 -168.4(8) . . . . ?
Mn7 O20 C20 N77 10.3(7) . . . . ?
Mn7 O20 C20 N79 -175.1(8) . . . . ?
Mn7 O21 C21 N81 7.8(8) . . . . ?
Mn7 O21 C21 N83 -170.2(8) . . . . ?
Mn8 O22 C22 N85 -5.4(8) . . . . ?
Mn8 O22 C22 N87 171.5(8) . . . . ?
Mn8 O23 C23 N89 -7.0(8) . . . . ?
Mn8 O23 C23 N91 166.9(10) . . . . ?
Mn8 O24 C24 N93 -8.5(12) . . . . ?
Mn8 O24 C24 N95 175.5(10) . . . . ?
N2 N1 C1 N3 176.0(12) . . . . ?
N2 N1 C1 O1 -1.7(17) . . . . ?
N4 N3 C1 N1 7(2) . . . . ?
N4 N3 C1 O1 -175.2(13) . . . . ?
N6 N5 C2 N7 176.5(14) . . . . ?
N6 N5 C2 O2 9.3(17) . . . . ?
N8 N7 C2 N5 16.2(19) . . . . ?
N8 N7 C2 O2 -176.5(12) . . . . ?
N10 N9 C3 N11 176.9(12) . . . . ?
N10 N9 C3 O3 1.9(15) . . . . ?
N12 N11 C3 N9 13.0(18) . . . . ?
N12 N11 C3 O3 -171.9(12) . . . . ?
N14 N13 C4 N15 176.6(13) . . . . ?
N14 N13 C4 O4 1.7(15) . . . . ?
N16 N15 C4 N13 177.8(15) . . . . ?
N16 N15 C4 O4 -8(2) . . . . ?
N18 N17 C5 N19 177.6(11) . . . . ?
N18 N17 C5 O5 -4.1(15) . . . . ?
N20 N19 C5 N17 1.7(15) . . . . ?
N20 N19 C5 O5 -176.6(9) . . . . ?
N22 N21 C6 N23 174.0(13) . . . . ?
N22 N21 C6 O6 -5.6(17) . . . . ?
N24 N23 C6 N21 -4.8(19) . . . . ?
N24 N23 C6 O6 174.8(12) . . . . ?
N26 N25 C7 N27 -177.3(13) . . . . ?
N26 N25 C7 O7 0(2) . . . . ?
N28 N27 C7 N25 -7(2) . . . . ?
N28 N27 C7 O7 175.0(14) . . . . ?
N30 N29 C8 N31 179.7(13) . . . . ?
N30 N29 C8 O8 6.5(16) . . . . ?
N32 N31 C8 N29 -6.0(19) . . . . ?
N32 N31 C8 O8 167.0(11) . . . . ?
N34 N33 C9 N35 -178.5(16) . . . . ?
N34 N33 C9 O9 -4(2) . . . . ?
N36 N35 C9 N33 -177.4(17) . . . . ?
N36 N35 C9 O9 8(2) . . . . ?
N38 N37 C10 N39 176.1(13) . . . . ?
N38 N37 C10 O10 -18.8(17) . . . . ?
N40 N39 C10 N37 -8.7(19) . . . . ?
N40 N39 C10 O10 -174.1(11) . . . . ?
N42 N41 C11 N43 -175.5(16) . . . . ?
N42 N41 C11 O11 -2.6(19) . . . . ?
N44 N43 C11 N41 -169(2) . . . . ?
N44 N43 C11 O11 19(3) . . . . ?
N46 N45 C12 N47 176.9(19) . . . . ?
N46 N45 C12 O12 -19(3) . . . . ?
N48 N47 C12 N45 165(2) . . . . ?
N48 N47 C12 O12 -1(2) . . . . ?
N50 N49 C13 N51 179.0(15) . . . . ?
N50 N49 C13 O13 -3.5(18) . . . . ?
N52 N51 C13 N49 1(2) . . . . ?
N52 N51 C13 O13 -176.4(11) . . . . ?
N54 N53 C14 N55 -173.4(15) . . . . ?
N54 N53 C14 O14 -10(2) . . . . ?
N56 N55 C14 N53 -8(2) . . . . ?
N56 N55 C14 O14 -172.4(16) . . . . ?
N58 N57 C15 N59 -178.8(13) . . . . ?
N58 N57 C15 O15 -9(2) . . . . ?
N60 N59 C15 N57 -18(2) . . . . ?
N60 N59 C15 O15 170.0(15) . . . . ?
N62 N61 C16 N63 -178.5(12) . . . . ?
N62 N61 C16 O16 9.0(16) . . . . ?
N64 N63 C16 N61 -3.7(17) . . . . ?
N64 N63 C16 O16 169.2(11) . . . . ?
N66 N65 C17 N67 -179.6(16) . . . . ?
N66 N65 C17 O17 5(2) . . . . ?
N68 N67 C17 N65 7(2) . . . . ?
N68 N67 C17 O17 -177.3(15) . . . . ?
N70 N69 C18 N71 -170.5(17) . . . . ?
N70 N69 C18 O18 6(2) . . . . ?
N72 N71 C18 N69 -174(2) . . . . ?
N72 N71 C18 O18 10(3) . . . . ?
N74 N73 C19 N75 -178.7(14) . . . . ?
N74 N73 C19 O19 9(2) . . . . ?
N76 N75 C19 N73 -177.6(17) . . . . ?
N76 N75 C19 O19 -5(2) . . . . ?
N78 N77 C20 N79 -175.6(14) . . . . ?
N78 N77 C20 O20 -1.3(16) . . . . ?
N80 N79 C20 N77 1(2) . . . . ?
N80 N79 C20 O20 -172.8(13) . . . . ?
N82 N81 C21 N83 -177.5(16) . . . . ?
N82 N81 C21 O21 5.1(19) . . . . ?
N84 N83 C21 N81 8(3) . . . . ?
N84 N83 C21 O21 -174.3(17) . . . . ?
N86 N85 C22 N87 -178.5(13) . . . . ?
N86 N85 C22 O22 -2.0(17) . . . . ?
N88 N87 C22 N85 -2(2) . . . . ?
N88 N87 C22 O22 -179.2(13) . . . . ?
N90 N89 C23 N91 178.2(14) . . . . ?
N90 N89 C23 O23 -7.5(15) . . . . ?
N92 N91 C23 N89 -11(2) . . . . ?
N92 N91 C23 O23 174.7(15) . . . . ?
N94 N93 C24 N95 179.2(19) . . . . ?
N94 N93 C24 O24 3(3) . . . . ?
N96 N95 C24 N93 176(2) . . . . ?
N96 N95 C24 O24 -7(3) . . . . ?
N97 C25 C26 N99 80.7(13) . . . . ?
N97 C25 C26 N100 -75.9(12) . . . . ?
N98 C25 C26 N99 -110.5(13) . . . . ?
N98 C25 C26 N100 92.8(12) . . . . ?
N101 C27 C28 N103 98.8(12) . . . . ?
N101 C27 C28 N104 -81.3(12) . . . . ?
N102 C27 C28 N103 -96.0(11) . . . . ?
N102 C27 C28 N104 83.9(11) . . . . ?
N105 C29 C30 N107 84.8(12) . . . . ?
N105 C29 C30 N108 -89.9(12) . . . . ?
N106 C29 C30 N107 -100.3(11) . . . . ?
N106 C29 C30 N108 85.0(12) . . . . ?
N109 C31 C32 N111 -78.6(12) . . . . ?
N109 C31 C32 N112 100.9(14) . . . . ?
N110 C31 C32 N111 90.6(11) . . . . ?
N110 C31 C32 N112 -89.9(13) . . . . ?
N113 C33 C34 N115 -90.4(10) . . . . ?
N113 C33 C34 N116 86.5(12) . . . . ?
N114 C33 C34 N115 102.0(10) . . . . ?
N114 C33 C34 N116 -81.1(12) . . . . ?
N117 C35 C36 N119 -85.1(12) . . . . ?
N117 C35 C36 N120 92.8(12) . . . . ?
N118 C35 C36 N119 81.1(12) . . . . ?
N118 C35 C36 N120 -100.9(13) . . . . ?
O25 N97 C25 N98 -168.4(13) . . . . ?
O25 N97 C25 C26 0.3(18) . . . . ?
O26 N97 C25 N98 5(2) . . . . ?
O26 N97 C25 C26 173.6(9) . . . . ?
O27 N98 C25 N97 -4(2) . . . . ?
O27 N98 C25 C26 -173.2(11) . . . . ?
O28 N98 C25 N97 176.0(12) . . . . ?
O28 N98 C25 C26 7.1(16) . . . . ?
O29 N99 C26 N100 -168.8(11) . . . . ?
O29 N99 C26 C25 35.0(16) . . . . ?
O30 N99 C26 N100 -13(2) . . . . ?
O30 N99 C26 C25 -168.8(12) . . . . ?
O31 N100 C26 N99 21(2) . . . . ?
O31 N100 C26 C25 178.4(13) . . . . ?
O32 N100 C26 N99 -172.6(13) . . . . ?
O32 N100 C26 C25 -15.5(17) . . . . ?
O33 N101 C27 N102 176.9(10) . . . . ?
O33 N101 C27 C28 -18.3(14) . . . . ?
O34 N101 C27 N102 4(2) . . . . ?
O34 N101 C27 C28 169.0(10) . . . . ?
O35 N102 C27 N101 -11.9(18) . . . . ?
O35 N102 C27 C28 -177.8(10) . . . . ?
O36 N102 C27 N101 174.1(10) . . . . ?
O36 N102 C27 C28 8.2(13) . . . . ?
O37 N103 C28 N104 168.9(12) . . . . ?
O37 N103 C28 C27 -11.2(16) . . . . ?
O38 N103 C28 N104 -11(2) . . . . ?
O38 N103 C28 C27 168.6(12) . . . . ?
O39 N104 C28 N103 -5(2) . . . . ?
O39 N104 C28 C27 175.6(11) . . . . ?
O40 N104 C28 N103 -174.1(12) . . . . ?
O40 N104 C28 C27 5.9(18) . . . . ?
O41 N105 C29 N106 -171.3(12) . . . . ?
O41 N105 C29 C30 3.3(18) . . . . ?
O42 N105 C29 N106 -5(2) . . . . ?
O42 N105 C29 C30 169.5(10) . . . . ?
O43 N106 C29 N105 0(2) . . . . ?
O43 N106 C29 C30 -175.2(10) . . . . ?
O44 N106 C29 N105 173.4(12) . . . . ?
O44 N106 C29 C30 -1.6(17) . . . . ?
O45 N107 C30 N108 159.1(12) . . . . ?
O45 N107 C30 C29 -15.4(16) . . . . ?
O46 N107 C30 N108 -17.3(18) . . . . ?
O46 N107 C30 C29 168.2(7) . . . . ?
O47 N108 C30 N107 -2(2) . . . . ?
O47 N108 C30 C29 172.5(11) . . . . ?
O48 N108 C30 N107 178.8(11) . . . . ?
O48 N108 C30 C29 -6.8(17) . . . . ?
O49 N109 C31 N110 -177.8(12) . . . . ?
O49 N109 C31 C32 -9.4(17) . . . . ?
O50 N109 C31 N110 6(2) . . . . ?
O50 N109 C31 C32 174.3(10) . . . . ?
O51 N110 C31 N109 -11(2) . . . . ?
O51 N110 C31 C32 -179.4(10) . . . . ?
O52 N110 C31 N109 170.5(12) . . . . ?
O52 N110 C31 C32 1.9(16) . . . . ?
O53 N111 C32 N112 178.6(14) . . . . ?
O53 N111 C32 C31 -1.8(18) . . . . ?
O54 N111 C32 N112 0(2) . . . . ?
O54 N111 C32 C31 179.3(11) . . . . ?
O55 N112 C32 N111 -9(2) . . . . ?
O55 N112 C32 C31 171.8(11) . . . . ?
O56 N112 C32 N111 160.6(12) . . . . ?
O56 N112 C32 C31 -18.9(18) . . . . ?
O57 N113 C33 N114 174.2(11) . . . . ?
O57 N113 C33 C34 6.1(16) . . . . ?
O58 N113 C33 N114 2.6(18) . . . . ?
O58 N113 C33 C34 -165.5(10) . . . . ?
O59 N114 C33 N113 -0.3(19) . . . . ?
O59 N114 C33 C34 167.7(10) . . . . ?
O60 N114 C33 N113 -173.4(10) . . . . ?
O60 N114 C33 C34 -5.4(14) . . . . ?
O61 N115 C34 N116 -165.6(11) . . . . ?
O61 N115 C34 C33 11.4(14) . . . . ?
O62 N115 C34 N116 20.3(18) . . . . ?
O62 N115 C34 C33 -162.7(9) . . . . ?
O63 N116 C34 N115 -1(2) . . . . ?
O63 N116 C34 C33 -178.0(10) . . . . ?
O64 N116 C34 N115 178.0(12) . . . . ?
O64 N116 C34 C33 1.1(18) . . . . ?
O65 N117 C35 N118 -173.8(11) . . . . ?
O65 N117 C35 C36 -7.9(15) . . . . ?
O66 N117 C35 N118 11.2(19) . . . . ?
O66 N117 C35 C36 177.2(10) . . . . ?
O67 N118 C35 N117 -8(2) . . . . ?
O67 N118 C35 C36 -173.8(10) . . . . ?
O68 N118 C35 N117 -179.9(11) . . . . ?
O68 N118 C35 C36 14.7(16) . . . . ?
O69 N119 C36 N120 -178.2(12) . . . . ?
O69 N119 C36 C35 -0.3(17) . . . . ?
O70 N119 C36 N120 11(3) . . . . ?
O70 N119 C36 C35 -171.2(14) . . . . ?
O71 N120 C36 N119 11(2) . . . . ?
O71 N120 C36 C35 -167.2(9) . . . . ?
O72 N120 C36 N119 -169.5(14) . . . . ?
O72 N120 C36 C35 12.5(19) . . . . ?
C1 N1 N2 Mn1 -2.6(17) . . . . ?
C2 N5 N6 Mn1 -16.7(17) . . . . ?
C3 N9 N10 Mn1 -11.4(14) . . . . ?
C4 N13 N14 Mn2 9.5(15) . . . . ?
C5 N17 N18 Mn2 16.1(15) . . . . ?
C6 N21 N22 Mn2 10.4(16) . . . . ?
C7 N25 N26 Mn3 -7.8(17) . . . . ?
C8 N29 N30 Mn3 -16.2(16) . . . . ?
C9 N33 N34 Mn3 -9(2) . . . . ?
C10 N37 N38 Mn4 25.2(17) . . . . ?
C11 N41 N42 Mn4 15(2) . . . . ?
C12 N45 N46 Mn4 18(3) . . . . ?
C13 N49 N50 Mn5 5.2(19) . . . . ?
C14 N53 N54 Mn5 11.6(19) . . . . ?
C15 N57 N58 Mn5 15.7(18) . . . . ?
C16 N61 N62 Mn6 -14.8(17) . . . . ?
C17 N65 N66 Mn6 -9(2) . . . . ?
C18 N69 N70 Mn6 -14(2) . . . . ?
C19 N73 N74 Mn7 -16(2) . . . . ?
C20 N77 N78 Mn7 -7.0(16) . . . . ?
C21 N81 N82 Mn7 -14(2) . . . . ?
C22 N85 N86 Mn8 7.4(16) . . . . ?
C23 N89 N90 Mn8 16.3(15) . . . . ?
C24 N93 N94 Mn8 5(2) . . . . ?

loop_
_platon_squeeze_void_nr
_platon_squeeze_void_average_x
_platon_squeeze_void_average_y
_platon_squeeze_void_average_z
_platon_squeeze_void_volume
_platon_squeeze_void_count_electrons
_platon_squeeze_void_content
1 0.000 0.000 0.019 146 28 '3 H2O'
2 0.000 0.000 0.355 142 21 '1.8 H2O'
3 0.000 0.000 0.681 184 31 '2.7 H2O'
4 0.009 0.332 0.848 149 26 '2.25 H2O'
5 -0.010 0.325 0.182 149 26 '2.25 H2O'
6 0.001 0.343 0.515 147 26 '3 H2O'
7 0.323 -0.009 0.848 149 26 '2.25 H2O'
8 0.333 0.667 0.347 182 31 '2.7 H2O'
9 0.335 0.010 0.182 149 26 '2.25 H2O'
10 0.333 0.667 0.685 146 28 '3 H2O'
11 0.333 0.667 0.022 141 21 '1.8 H2O'
12 0.342 -0.001 0.515 147 26 '3 H2O'
13 0.667 0.333 0.014 180 31 '2.7 H2O'
14 0.657 0.658 0.515 147 26 '3 H2O'
15 0.667 0.333 0.352 146 28 '3 H2O'
16 0.667 0.333 0.689 140 21 '1.8 H2O'
17 0.668 0.677 0.848 148 26 '2.25 H2O'
18 0.675 0.665 0.182 148 26 '2.25 H2O'
